data_1551341
loop_
_publ_author_name
'Soumen De'
'Bo Chi'
'Thierry Granier'
'Ting Qi'
'Victor Maurizot'
'Ivan Huc'

_publ_section_title
;
 Designing cooperatively folded abiotic uni- and multimolecular helix
 bundles
;
_journal_name_full 'Nature Chemistry'
_journal_page_first 51
_journal_page_last 57
_journal_paper_doi 10.1038/nchem.2854
_journal_volume 10
_journal_year 2018
_chemical_formula_moiety 'C120 H120 N20 O24, C7 H8'
_chemical_formula_sum 'C127 H128 Cl0 N20 O24'
_chemical_formula_weight 2318.49
_space_group_crystal_system monoclinic
_space_group_IT_number 14
_space_group_name_Hall '-P 2ybc'
_space_group_name_H-M_alt 'P 1 21/c 1'
_atom_sites_solution_hydrogens geom
_cell_angle_alpha 90
_cell_angle_beta 106.91(3)
_cell_angle_gamma 90
_cell_formula_units_Z 4
_cell_length_a 17.041(3)
_cell_length_b 52.198(10)
_cell_length_c 14.911(3)
_cell_measurement_reflns_used 6435
_cell_measurement_temperature 100(2)
_cell_measurement_theta_max 63.6
_cell_measurement_theta_min 2.7
_cell_volume 12690(5)
_computing_structure_refinement 'SHELXL-2013 (Sheldrick, 2013)'
_diffrn_ambient_temperature 100(2)
_diffrn_measured_fraction_theta_full 0.876
_diffrn_measured_fraction_theta_max 0.963
_diffrn_measurement_device_type 'AFC-Kappa goniometer'
_diffrn_measurement_method phi-scan
_diffrn_radiation_type CuK\a
_diffrn_radiation_wavelength 1.54178
_diffrn_reflns_av_R_equivalents 0.0982
_diffrn_reflns_av_unetI/netI 0.1390
_diffrn_reflns_Laue_measured_fraction_full 0.876
_diffrn_reflns_Laue_measured_fraction_max 0.963
_diffrn_reflns_limit_h_max 15
_diffrn_reflns_limit_h_min -19
_diffrn_reflns_limit_k_max 60
_diffrn_reflns_limit_k_min -49
_diffrn_reflns_limit_l_max 16
_diffrn_reflns_limit_l_min -17
_diffrn_reflns_number 50024
_diffrn_reflns_point_group_measured_fraction_full 0.876
_diffrn_reflns_point_group_measured_fraction_max 0.963
_diffrn_reflns_theta_full 67.679
_diffrn_reflns_theta_max 63.686
_diffrn_reflns_theta_min 1.693
_diffrn_source 'Rigeku FR-X rotating anode'
_exptl_absorpt_coefficient_mu 0.702
_exptl_crystal_colour colourless
_exptl_crystal_density_diffrn 1.214
_exptl_crystal_description plate
_exptl_crystal_F_000 4888
_exptl_crystal_size_max 0.200
_exptl_crystal_size_mid 0.200
_exptl_crystal_size_min 0.100
_refine_diff_density_max 0.392
_refine_diff_density_min -0.276
_refine_diff_density_rms 0.066
_refine_ls_extinction_coef .
_refine_ls_extinction_method none
_refine_ls_goodness_of_fit_ref 1.311
_refine_ls_hydrogen_treatment constr
_refine_ls_matrix_type full
_refine_ls_number_parameters 1578
_refine_ls_number_reflns 20107
_refine_ls_number_restraints 1901
_refine_ls_restrained_S_all 1.330
_refine_ls_R_factor_all 0.2592
_refine_ls_R_factor_gt 0.1297
_refine_ls_shift/su_max 0.011
_refine_ls_shift/su_mean 0.001
_refine_ls_structure_factor_coef Fsqd
_refine_ls_weighting_details 'w=1/[\s^2^(Fo^2^)+(0.0500P)^2^] where P=(0.1667Fo^2^+0.8333Fc^2^)'
_refine_ls_weighting_scheme calc
_refine_ls_wR_factor_gt 0.2556
_refine_ls_wR_factor_ref 0.2888
_reflns_Friedel_coverage 0.000
_reflns_Friedel_fraction_full .
_reflns_Friedel_fraction_max .
_reflns_number_gt 6435
_reflns_number_total 20107
_reflns_threshold_expression 'I > 2\s(I)'
_cod_data_source_file nchem.2854-s5.cif
_cod_data_source_block n3p46_squeezed
_cod_original_sg_symbol_H-M 'P 21/c'
_cod_database_code 1551341
_shelx_space_group_comment
;
The symmetry employed for this shelxl refinement is uniquely defined
by the following loop, which should always be used as a source of
symmetry information in preference to the above space-group names.
They are only intended as comments.
;
_shelx_estimated_absorpt_t_min 0.872
_shelx_estimated_absorpt_t_max 0.933
_shelxl_version_number 2013-4

loop_
_space_group_symop_operation_xyz
'x, y, z'
'-x, y+1/2, -z+1/2'
'-x, -y, -z'
'x, -y-1/2, z-1/2'

loop_
_atom_site_label
_atom_site_type_symbol
_atom_site_fract_x
_atom_site_fract_y
_atom_site_fract_z
_atom_site_U_iso_or_equiv
_atom_site_adp_type
_atom_site_occupancy
_atom_site_site_symmetry_order
_atom_site_calc_flag
_atom_site_refinement_flags_posn
_atom_site_refinement_flags_adp
_atom_site_refinement_flags_occupancy
_atom_site_disorder_assembly
_atom_site_disorder_group
N_1 N 0.5167(5) 0.76656(17) 0.0061(6) 0.153(3) Uani 1 1 d D U . . .
H0_1 H 0.4785 0.7549 -0.0151 0.183 Uiso 1 1 calc . U . . .
C2_1 C 0.4544(5) 0.74571(16) -0.0274(5) 0.143(3) Uani 1 1 d D U . . .
C3_1 C 0.4820(5) 0.72144(15) -0.0345(5) 0.148(3) Uani 1 1 d D U . . .
H3_1 H 0.5393 0.7180 -0.0154 0.177 Uiso 1 1 calc R U . . .
C4_1 C 0.4260(5) 0.70155(15) -0.0699(6) 0.145(3) Uani 1 1 d D U . . .
H4_1 H 0.4456 0.6848 -0.0756 0.174 Uiso 1 1 calc R U . . .
C5_1 C 0.3436(5) 0.70616(14) -0.0963(5) 0.129(3) Uani 1 1 d D U . . .
H5_1 H 0.3062 0.6925 -0.1184 0.155 Uiso 1 1 calc R U . . .
C6_1 C 0.3139(5) 0.73119(14) -0.0907(4) 0.109(2) Uani 1 1 d D U . . .
C7_1 C 0.3702(5) 0.75147(14) -0.0544(5) 0.107(2) Uani 1 1 d D U . . .
C8_1 C 0.2293(5) 0.73613(14) -0.1214(4) 0.099(2) Uani 1 1 d D U . . .
C9_1 C 0.2035(4) 0.76106(13) -0.1177(4) 0.104(2) Uani 1 1 d D U . . .
H9_1 H 0.1468 0.7652 -0.1400 0.124 Uiso 1 1 calc R U . . .
C10_1 C 0.2613(5) 0.78028(13) -0.0806(4) 0.097(2) Uani 1 1 d D U . . .
N11_1 N 0.3425(4) 0.77569(11) -0.0492(4) 0.1068(18) Uani 1 1 d D U . . .
C_1 C 0.2337(5) 0.80759(14) -0.0788(6) 0.113(3) Uani 1 1 d D U . . .
OB_1 O 0.1780(3) 0.71611(9) -0.1512(4) 0.1266(17) Uani 1 1 d D U . . .
O_1 O 0.1610(3) 0.81346(9) -0.1086(4) 0.142(2) Uani 1 1 d D U . . .
CG_1 C 0.0902(4) 0.72051(13) -0.1792(6) 0.138(3) Uani 1 1 d D U . . .
HG1_1 H 0.0732 0.7302 -0.2389 0.166 Uiso 1 1 calc R U . . .
HG2_1 H 0.0745 0.7305 -0.1307 0.166 Uiso 1 1 calc R U . . .
CD_1 C 0.0495(5) 0.69429(15) -0.1911(7) 0.151(3) Uani 1 1 d D U . . .
HD_1 H 0.0694 0.6836 -0.2359 0.181 Uiso 1 1 calc R U . . .
CE1_1 C 0.0685(5) 0.68128(14) -0.0974(6) 0.154(3) Uani 1 1 d D U . . .
HE1A_1 H 0.1275 0.6778 -0.0743 0.231 Uiso 1 1 calc R U . . .
HE1B_1 H 0.0381 0.6651 -0.1038 0.231 Uiso 1 1 calc R U . . .
HE1C_1 H 0.0524 0.6924 -0.0530 0.231 Uiso 1 1 calc R U . . .
CE2_1 C -0.0425(5) 0.69840(15) -0.2287(7) 0.190(4) Uani 1 1 d D U . . .
HE2A_1 H -0.0554 0.7065 -0.2907 0.285 Uiso 1 1 calc R U . . .
HE2B_1 H -0.0608 0.7095 -0.1859 0.285 Uiso 1 1 calc R U . . .
HE2C_1 H -0.0706 0.6818 -0.2339 0.285 Uiso 1 1 calc R U . . .
N_2 N 0.2960(3) 0.82308(10) -0.0311(4) 0.1057(18) Uani 1 1 d D U . . .
H0_2 H 0.3426 0.8156 -0.0017 0.127 Uiso 1 1 calc . U . . .
C2_2 C 0.2930(4) 0.85011(13) -0.0244(5) 0.097(2) Uani 1 1 d D U . . .
C3_2 C 0.2262(4) 0.86493(12) -0.0640(5) 0.109(2) Uani 1 1 d D U . . .
H3_2 H 0.1752 0.8571 -0.0949 0.131 Uiso 1 1 calc R U . . .
C4_2 C 0.2320(4) 0.89148(13) -0.0597(5) 0.121(3) Uani 1 1 d D U . . .
H4_2 H 0.1847 0.9016 -0.0867 0.146 Uiso 1 1 calc R U . . .
C5_2 C 0.3051(4) 0.90327(12) -0.0169(4) 0.099(2) Uani 1 1 d D U . . .
H5_2 H 0.3079 0.9214 -0.0157 0.119 Uiso 1 1 calc R U . . .
C6_2 C 0.3752(4) 0.88916(12) 0.0245(4) 0.091(2) Uani 1 1 d D U . . .
C7_2 C 0.3713(4) 0.86182(13) 0.0249(4) 0.094(2) Uani 1 1 d D U . . .
C8_2 C 0.4540(4) 0.90031(13) 0.0668(4) 0.090(2) Uani 1 1 d D U . . .
C9_2 C 0.5182(4) 0.88394(12) 0.1071(5) 0.101(2) Uani 1 1 d D U . . .
H9_2 H 0.5715 0.8908 0.1344 0.122 Uiso 1 1 calc R U . . .
C10_2 C 0.5065(4) 0.85765(13) 0.1085(5) 0.103(2) Uani 1 1 d D U . . .
N11_2 N 0.4361(3) 0.84604(10) 0.0675(4) 0.0986(18) Uani 1 1 d D U . . .
C_2 C 0.5772(5) 0.84278(15) 0.1574(6) 0.123(3) Uani 1 1 d D U . . .
OB_2 O 0.4586(2) 0.92584(8) 0.0634(3) 0.1085(16) Uani 1 1 d D U . . .
HB_2 H 0.5072 0.9305 0.0889 0.163 Uiso 1 1 calc R U . . .
O_2 O 0.6455(3) 0.85302(8) 0.1880(4) 0.1354(19) Uani 1 1 d D U . . .
N_3 N 0.5645(4) 0.81782(11) 0.1823(5) 0.130(2) Uani 1 1 d D U . . .
H0_3 H 0.5157 0.8113 0.1557 0.156 Uiso 1 1 calc . U . . .
C2_3 C 0.6213(5) 0.80178(14) 0.2454(6) 0.129(3) Uani 1 1 d D U . . .
C3_3 C 0.7018(5) 0.80689(14) 0.2862(6) 0.155(3) Uani 1 1 d D U . . .
H3_3 H 0.7233 0.8231 0.2768 0.186 Uiso 1 1 calc R U . . .
C4_3 C 0.7531(5) 0.78880(15) 0.3415(7) 0.189(5) Uani 1 1 d D U . . .
H4_3 H 0.8090 0.7931 0.3699 0.226 Uiso 1 1 calc R U . . .
C5_3 C 0.7265(5) 0.76497(15) 0.3568(6) 0.180(4) Uani 1 1 d D U . . .
H5_3 H 0.7625 0.7529 0.3957 0.216 Uiso 1 1 calc R U . . .
C6_3 C 0.6435(5) 0.75891(14) 0.3126(5) 0.137(3) Uani 1 1 d D U . . .
C7_3 C 0.5886(5) 0.77718(14) 0.2600(5) 0.133(3) Uani 1 1 d D U . . .
C8_3 C 0.6127(5) 0.73385(14) 0.3201(5) 0.131(3) Uani 1 1 d D U . . .
C9_3 C 0.5315(4) 0.72970(14) 0.2780(5) 0.126(3) Uani 1 1 d D U . . .
H9_3 H 0.5094 0.7131 0.2808 0.151 Uiso 1 1 calc R U . . .
C10_3 C 0.4786(5) 0.74956(14) 0.2299(5) 0.116(2) Uani 1 1 d D U . . .
N11_3 N 0.5065(4) 0.77243(11) 0.2206(4) 0.120(2) Uani 1 1 d D U . . .
C_3 C 0.3909(5) 0.74442(17) 0.1952(6) 0.119(3) Uani 1 1 d D U . . .
OB_3 O 0.6678(3) 0.71670(10) 0.3707(4) 0.146(2) Uani 1 1 d D U . . .
O_3 O 0.3642(3) 0.72233(10) 0.1792(4) 0.139(2) Uani 1 1 d D U . . .
CG_3 C 0.6394(5) 0.69134(13) 0.3797(6) 0.137(3) Uani 1 1 d D U . . .
HG1_3 H 0.6213 0.6831 0.3172 0.165 Uiso 1 1 calc R U . . .
HG2_3 H 0.5918 0.6921 0.4051 0.165 Uiso 1 1 calc R U . . .
CD_3 C 0.7064(5) 0.67590(15) 0.4436(7) 0.159(3) Uani 1 1 d D U . . .
HD_3 H 0.7535 0.6746 0.4165 0.191 Uiso 1 1 calc R U . . .
CE1_3 C 0.7356(6) 0.68910(15) 0.5413(6) 0.185(4) Uani 1 1 d D U . . .
HE1A_3 H 0.7559 0.7063 0.5343 0.278 Uiso 1 1 calc R U . . .
HE1B_3 H 0.7796 0.6790 0.5831 0.278 Uiso 1 1 calc R U . . .
HE1C_3 H 0.6895 0.6903 0.5679 0.278 Uiso 1 1 calc R U . . .
CE2_3 C 0.6768(5) 0.64932(14) 0.4573(6) 0.177(3) Uani 1 1 d D U . . .
HE2A_3 H 0.7223 0.6394 0.4978 0.265 Uiso 1 1 calc R U . . .
HE2B_3 H 0.6566 0.6408 0.3963 0.265 Uiso 1 1 calc R U . . .
HE2C_3 H 0.6324 0.6505 0.4866 0.265 Uiso 1 1 calc R U . . .
N_4 N 0.3435(4) 0.76523(11) 0.1785(4) 0.1104(19) Uani 1 1 d D U . . .
H0_4 H 0.3699 0.7799 0.1913 0.133 Uiso 1 1 calc . U . . .
C2_4 C 0.2588(5) 0.76722(15) 0.1440(5) 0.109(2) Uani 1 1 d D U . . .
C3_4 C 0.2089(5) 0.74624(15) 0.1116(5) 0.123(3) Uani 1 1 d D U . . .
H3_4 H 0.2314 0.7295 0.1129 0.148 Uiso 1 1 calc R U . . .
C4_4 C 0.1243(5) 0.75032(16) 0.0770(5) 0.141(3) Uani 1 1 d D U . . .
H4_4 H 0.0898 0.7358 0.0573 0.170 Uiso 1 1 calc R U . . .
C5_4 C 0.0890(5) 0.77346(17) 0.0701(6) 0.160(4) Uani 1 1 d D U . . .
H5_4 H 0.0314 0.7753 0.0441 0.192 Uiso 1 1 calc R U . . .
C6_4 C 0.1391(5) 0.79519(16) 0.1021(5) 0.125(3) Uani 1 1 d D U . . .
C7_4 C 0.2237(4) 0.79157(14) 0.1393(4) 0.097(2) Uani 1 1 d D U . . .
C8_4 C 0.1065(5) 0.81990(17) 0.0994(6) 0.161(4) Uani 1 1 d D U . . .
C9_4 C 0.1576(5) 0.84000(15) 0.1345(5) 0.136(3) Uani 1 1 d D U . . .
H9_4 H 0.1365 0.8569 0.1328 0.164 Uiso 1 1 calc R U . . .
C10_4 C 0.2417(5) 0.83531(15) 0.1732(5) 0.107(2) Uani 1 1 d D U . . .
N11_4 N 0.2753(3) 0.81230(12) 0.1769(4) 0.1083(18) Uani 1 1 d D U . . .
C_4 C 0.2955(5) 0.85766(16) 0.2086(6) 0.113(3) Uani 1 1 d D U . . .
OB_4 O 0.0241(4) 0.82080(12) 0.0619(6) 0.229(3) Uani 1 1 d D U . . .
O_4 O 0.2711(3) 0.88002(10) 0.2023(3) 0.1268(18) Uani 1 1 d D U . . .
CG_4 C -0.0191(7) 0.8427(2) 0.0702(10) 0.263(4) Uani 1 1 d D U . . .
HG1_4 H 0.0200 0.8559 0.1041 0.315 Uiso 1 1 calc R U . . .
HG2_4 H -0.0567 0.8388 0.1079 0.315 Uiso 1 1 calc R U . . .
CD_4 C -0.0695(8) 0.8536(3) -0.0263(11) 0.299(4) Uani 1 1 d D U . . .
HD_4 H -0.1063 0.8400 -0.0629 0.359 Uiso 1 1 calc R U . . .
CE1_4 C -0.1199(6) 0.8754(2) -0.0101(10) 0.294(5) Uani 1 1 d D U . . .
HE1A_4 H -0.1549 0.8696 0.0276 0.441 Uiso 1 1 calc R U . . .
HE1B_4 H -0.1542 0.8819 -0.0705 0.441 Uiso 1 1 calc R U . . .
HE1C_4 H -0.0837 0.8891 0.0231 0.441 Uiso 1 1 calc R U . . .
CE2_4 C -0.0046(8) 0.8577(3) -0.0636(12) 0.337(6) Uani 1 1 d D U . . .
HE2A_4 H -0.0256 0.8648 -0.1269 0.506 Uiso 1 1 calc R U . . .
HE2B_4 H 0.0229 0.8413 -0.0666 0.506 Uiso 1 1 calc R U . . .
HE2C_4 H 0.0344 0.8697 -0.0237 0.506 Uiso 1 1 calc R U . . .
CE1_5 C 0.9325(5) 0.83350(14) 0.5552(6) 0.171(3) Uani 1 1 d . U . . .
HE1A_5 H 0.9222 0.8223 0.5002 0.256 Uiso 1 1 calc R U . . .
HE1B_5 H 0.8990 0.8279 0.5949 0.256 Uiso 1 1 calc R U . . .
HE1C_5 H 0.9907 0.8326 0.5909 0.256 Uiso 1 1 calc R U . . .
CD_5 C 0.9106(5) 0.86070(14) 0.5240(6) 0.135(2) Uani 1 1 d . U . . .
HD_5 H 0.9395 0.8661 0.4775 0.163 Uiso 1 1 calc R U . . .
CE2_5 C 0.9329(4) 0.87799(13) 0.6081(6) 0.143(3) Uani 1 1 d . U . . .
HE2A_5 H 0.9211 0.8958 0.5879 0.214 Uiso 1 1 calc R U . . .
HE2B_5 H 0.9915 0.8762 0.6409 0.214 Uiso 1 1 calc R U . . .
HE2C_5 H 0.9008 0.8733 0.6505 0.214 Uiso 1 1 calc R U . . .
CG_5 C 0.8160(4) 0.86258(13) 0.4805(6) 0.124(2) Uani 1 1 d . U . . .
HG1_5 H 0.7974 0.8506 0.4269 0.149 Uiso 1 1 calc R U . . .
HG2_5 H 0.7879 0.8581 0.5278 0.149 Uiso 1 1 calc R U . . .
OB_5 O 0.7970(3) 0.88921(8) 0.4488(3) 0.1081(15) Uani 1 1 d . U . . .
C9_5 C 0.7168(5) 0.89635(14) 0.4119(5) 0.099(2) Uani 1 1 d . U . . .
C10_5 C 0.7002(4) 0.92204(13) 0.3889(5) 0.0848(18) Uani 1 1 d . U . . .
C11_5 C 0.6190(4) 0.93001(13) 0.3524(5) 0.095(2) Uani 1 1 d . U . . .
H11_5 H 0.6079 0.9476 0.3388 0.114 Uiso 1 1 calc R U . . .
C1_5 C 0.7622(4) 0.94274(14) 0.3953(5) 0.087(2) Uani 1 1 d . U . . .
O1_5 O 0.7443(2) 0.96499(8) 0.3746(3) 0.0943(14) Uani 1 1 d . U . . .
N1_5 N 0.8426(3) 0.93573(9) 0.4208(3) 0.0871(16) Uani 1 1 d . U . . .
H1_5 H 0.8571 0.9198 0.4359 0.104 Uiso 1 1 calc R U . . .
C8_5 C 0.6519(4) 0.87912(13) 0.3938(5) 0.105(2) Uani 1 1 d . U . . .
H8_5 H 0.6638 0.8616 0.4100 0.127 Uiso 1 1 calc R U . . .
C6_5 C 0.5696(4) 0.88616(14) 0.3528(5) 0.095(2) Uani 1 1 d . U . . .
C2_5 C 0.5081(5) 0.86556(16) 0.3334(5) 0.099(2) Uani 1 1 d . U . . .
O2_5 O 0.5284(3) 0.84289(10) 0.3546(4) 0.132(2) Uani 1 1 d . U . . .
N2_5 N 0.4303(4) 0.87182(11) 0.2875(4) 0.112(2) Uani 1 1 d . U . . .
H2_5 H 0.4153 0.8879 0.2770 0.134 Uiso 1 1 calc R U . . .
C7_5 C 0.5534(4) 0.91285(13) 0.3352(5) 0.0874(19) Uani 1 1 d . U . . .
OI_5 O 0.4741(3) 0.92002(8) 0.2975(3) 0.1019(14) Uani 1 1 d . U . . .
CJ_5 C 0.4551(4) 0.94736(13) 0.2872(5) 0.100(2) Uani 1 1 d . U . . .
HJ1_5 H 0.4835 0.9553 0.2450 0.120 Uiso 1 1 calc R U . . .
HJ2_5 H 0.4738 0.9560 0.3490 0.120 Uiso 1 1 calc R U . . .
CK_5 C 0.3624(4) 0.95031(13) 0.2462(5) 0.1003(19) Uani 1 1 d . U . . .
HK_5 H 0.3460 0.9421 0.1828 0.120 Uiso 1 1 calc R U . . .
CM2_5 C 0.3431(4) 0.97904(12) 0.2334(5) 0.115(2) Uani 1 1 d . U . . .
HM2A_5 H 0.3734 0.9865 0.1931 0.173 Uiso 1 1 calc R U . . .
HM2B_5 H 0.3594 0.9875 0.2947 0.173 Uiso 1 1 calc R U . . .
HM2C_5 H 0.2841 0.9814 0.2042 0.173 Uiso 1 1 calc R U . . .
CM1_5 C 0.3142(4) 0.93768(12) 0.3045(5) 0.110(2) Uani 1 1 d . U . . .
HM1A_5 H 0.2554 0.9391 0.2723 0.164 Uiso 1 1 calc R U . . .
HM1B_5 H 0.3266 0.9462 0.3657 0.164 Uiso 1 1 calc R U . . .
HM1C_5 H 0.3294 0.9196 0.3135 0.164 Uiso 1 1 calc R U . . .
N_6 N 0.9283(3) 1.03279(9) 0.3017(4) 0.0847(15) Uani 1 1 d D U . . .
H0_6 H 0.9036 1.0182 0.3052 0.102 Uiso 1 1 calc . U . . .
C2_6 C 1.0146(4) 1.03211(12) 0.3341(4) 0.0824(18) Uani 1 1 d D U . . .
C3_6 C 1.0623(4) 1.05224(12) 0.3231(5) 0.097(2) Uani 1 1 d D U . . .
H3_6 H 1.0372 1.0676 0.2940 0.116 Uiso 1 1 calc R U . . .
C4_6 C 1.1496(4) 1.05043(12) 0.3548(4) 0.095(2) Uani 1 1 d D U . . .
H4_6 H 1.1825 1.0644 0.3465 0.114 Uiso 1 1 calc R U . . .
C5_6 C 1.1856(4) 1.02842(12) 0.3975(4) 0.097(2) Uani 1 1 d D U . . .
H5_6 H 1.2438 1.0272 0.4184 0.116 Uiso 1 1 calc R U . . .
C6_6 C 1.1376(4) 1.00738(12) 0.4108(4) 0.0882(19) Uani 1 1 d D U . . .
C7_6 C 1.0517(4) 1.00906(12) 0.3800(4) 0.0852(19) Uani 1 1 d D U . . .
C8_6 C 1.1733(4) 0.98528(12) 0.4604(4) 0.0848(18) Uani 1 1 d D U . . .
C9_6 C 1.1218(4) 0.96626(12) 0.4714(4) 0.092(2) Uani 1 1 d D U . . .
H9_6 H 1.1439 0.9508 0.5024 0.110 Uiso 1 1 calc R U . . .
C10_6 C 1.0354(4) 0.96937(12) 0.4367(4) 0.0791(17) Uani 1 1 d D U . . .
N11_6 N 0.9998(3) 0.99011(10) 0.3916(4) 0.0867(16) Uani 1 1 d D U . . .
C_6 C 0.9807(4) 0.94869(14) 0.4464(5) 0.093(2) Uani 1 1 d D U . . .
OB_6 O 1.2555(3) 0.98438(8) 0.4845(3) 0.0967(14) Uani 1 1 d D U . . .
O_6 O 1.0062(2) 0.92722(8) 0.4801(3) 0.1039(15) Uani 1 1 d D U . . .
CG_6 C 1.2984(4) 0.96321(12) 0.5398(5) 0.101(2) Uani 1 1 d D U . . .
HG1_6 H 1.2790 0.9467 0.5084 0.121 Uiso 1 1 calc R U . . .
HG2_6 H 1.2895 0.9631 0.6025 0.121 Uiso 1 1 calc R U . . .
CD_6 C 1.3894(4) 0.96727(13) 0.5484(5) 0.1057(19) Uani 1 1 d D U . . .
HD_6 H 1.3958 0.9701 0.4846 0.127 Uiso 1 1 calc R U . . .
CE1_6 C 1.4233(4) 0.99071(12) 0.6103(5) 0.118(2) Uani 1 1 d D U . . .
HE1A_6 H 1.4814 0.9930 0.6148 0.177 Uiso 1 1 calc R U . . .
HE1B_6 H 1.4174 0.9880 0.6730 0.177 Uiso 1 1 calc R U . . .
HE1C_6 H 1.3926 1.0060 0.5823 0.177 Uiso 1 1 calc R U . . .
CE2_6 C 1.4370(4) 0.94291(12) 0.5918(5) 0.113(2) Uani 1 1 d D U . . .
HE2A_6 H 1.4143 0.9281 0.5526 0.170 Uiso 1 1 calc R U . . .
HE2B_6 H 1.4320 0.9403 0.6550 0.170 Uiso 1 1 calc R U . . .
HE2C_6 H 1.4950 0.9449 0.5952 0.170 Uiso 1 1 calc R U . . .
N_7 N 0.7038(3) 0.97572(10) 0.1665(4) 0.0881(16) Uani 1 1 d D U . . .
H0_7 H 0.7557 0.9803 0.1797 0.106 Uiso 1 1 calc . U . . .
C2_7 C 0.6475(4) 0.99519(12) 0.1565(4) 0.0833(19) Uani 1 1 d D U . . .
C3_7 C 0.5636(4) 0.99230(12) 0.1241(4) 0.0827(19) Uani 1 1 d D U . . .
H3_7 H 0.5415 0.9756 0.1086 0.099 Uiso 1 1 calc R U . . .
C4_7 C 0.5098(4) 1.01313(12) 0.1132(4) 0.092(2) Uani 1 1 d D U . . .
H4_7 H 0.4524 1.0103 0.0895 0.111 Uiso 1 1 calc R U . . .
C5_7 C 0.5383(4) 1.03749(12) 0.1361(4) 0.094(2) Uani 1 1 d D U . . .
H5_7 H 0.5013 1.0515 0.1266 0.113 Uiso 1 1 calc R U . . .
C6_7 C 0.6220(4) 1.04134(12) 0.1733(4) 0.0818(19) Uani 1 1 d D U . . .
C7_7 C 0.6778(4) 1.02058(12) 0.1844(4) 0.0834(19) Uani 1 1 d D U . . .
C8_7 C 0.6557(4) 1.06603(12) 0.2016(4) 0.0842(19) Uani 1 1 d D U . . .
C9_7 C 0.7397(4) 1.06962(12) 0.2351(4) 0.089(2) Uani 1 1 d D U . . .
H9_7 H 0.7628 1.0861 0.2534 0.106 Uiso 1 1 calc R U . . .
C10_7 C 0.7886(4) 1.04801(13) 0.2406(4) 0.0876(19) Uani 1 1 d D U . . .
N11_7 N 0.7611(3) 1.02394(10) 0.2174(3) 0.0881(16) Uani 1 1 d D U . . .
C_7 C 0.8782(4) 1.05249(14) 0.2665(5) 0.090(2) Uani 1 1 d D U . . .
OB_7 O 0.6004(2) 1.08516(8) 0.1921(3) 0.1027(15) Uani 1 1 d D U . . .
O_7 O 0.9044(2) 1.07395(9) 0.2553(3) 0.1062(16) Uani 1 1 d D U . . .
CG_7 C 0.6304(4) 1.11124(11) 0.2165(5) 0.103(2) Uani 1 1 d D U . . .
HG1_7 H 0.6668 1.1166 0.1790 0.123 Uiso 1 1 calc R U . . .
HG2_7 H 0.6610 1.1124 0.2839 0.123 Uiso 1 1 calc R U . . .
CD_7 C 0.5527(5) 1.12806(13) 0.1937(6) 0.127(2) Uani 1 1 d D U . . .
HD_7 H 0.5159 1.1236 0.1301 0.153 Uiso 1 1 calc R U . . .
CE1_7 C 0.5086(5) 1.12327(14) 0.2666(6) 0.151(3) Uani 1 1 d D U . . .
HE1A_7 H 0.4585 1.1336 0.2521 0.227 Uiso 1 1 calc R U . . .
HE1B_7 H 0.5445 1.1280 0.3286 0.227 Uiso 1 1 calc R U . . .
HE1C_7 H 0.4943 1.1051 0.2664 0.227 Uiso 1 1 calc R U . . .
CE2_7 C 0.5793(4) 1.15638(12) 0.1957(5) 0.130(3) Uani 1 1 d D U . . .
HE2A_7 H 0.6065 1.1593 0.1470 0.195 Uiso 1 1 calc R U . . .
HE2B_7 H 0.6173 1.1604 0.2572 0.195 Uiso 1 1 calc R U . . .
HE2C_7 H 0.5309 1.1674 0.1840 0.195 Uiso 1 1 calc R U . . .
N_8 N 0.9839(3) 0.96101(11) 0.1955(4) 0.1002(17) Uani 1 1 d D U . . .
H0_8 H 0.9362 0.9687 0.1740 0.120 Uiso 1 1 calc . U . . .
C2_8 C 0.9817(4) 0.93654(14) 0.2262(5) 0.096(2) Uani 1 1 d D U . . .
C3_8 C 1.0487(4) 0.92071(13) 0.2599(4) 0.097(2) Uani 1 1 d D U . . .
H3_8 H 1.1023 0.9275 0.2703 0.116 Uiso 1 1 calc R U . . .
C4_8 C 1.0392(4) 0.89470(13) 0.2792(5) 0.104(2) Uani 1 1 d D U . . .
H4_8 H 1.0866 0.8842 0.3006 0.125 Uiso 1 1 calc R U . . .
C5_8 C 0.9635(4) 0.88410(13) 0.2678(5) 0.110(2) Uani 1 1 d D U . . .
H5_8 H 0.9575 0.8665 0.2812 0.132 Uiso 1 1 calc R U . . .
C6_8 C 0.8940(4) 0.90036(12) 0.2353(4) 0.0904(19) Uani 1 1 d D U . . .
C7_8 C 0.9020(4) 0.92677(12) 0.2175(4) 0.0863(18) Uani 1 1 d D U . . .
C8_8 C 0.8142(4) 0.89065(14) 0.2222(5) 0.109(2) Uani 1 1 d D U . . .
C9_8 C 0.7479(4) 0.90747(12) 0.1950(4) 0.106(2) Uani 1 1 d D U . . .
H9_8 H 0.6936 0.9012 0.1842 0.127 Uiso 1 1 calc R U . . .
C10_8 C 0.7613(4) 0.93332(13) 0.1837(4) 0.089(2) Uani 1 1 d D U . . .
N11_8 N 0.8356(3) 0.94316(9) 0.1927(4) 0.0963(17) Uani 1 1 d D U . . .
C_8 C 0.6874(4) 0.94989(13) 0.1579(5) 0.087(2) Uani 1 1 d D U . . .
OB_8 O 0.8052(3) 0.86530(8) 0.2368(3) 0.1239(18) Uani 1 1 d D U . . .
HB_8 H 0.7551 0.8619 0.2258 0.186 Uiso 1 1 calc R U . . .
O_8 O 0.6181(3) 0.94048(7) 0.1362(3) 0.0987(15) Uani 1 1 d D U . . .
N_9 N 0.7815(4) 1.01872(14) 0.0062(4) 0.111(2) Uani 1 1 d D U . . .
H0_9 H 0.8239 1.0286 0.0081 0.134 Uiso 1 1 calc . U . . .
C2_9 C 0.8547(5) 1.03528(14) 0.0081(5) 0.112(2) Uani 1 1 d D U . . .
C3_9 C 0.8323(4) 1.05710(13) -0.0451(5) 0.112(2) Uani 1 1 d D U . . .
H3_9 H 0.7767 1.0610 -0.0770 0.134 Uiso 1 1 calc R U . . .
C4_9 C 0.8981(5) 1.07346(14) -0.0491(5) 0.117(2) Uani 1 1 d D U . . .
H4_9 H 0.8872 1.0890 -0.0837 0.140 Uiso 1 1 calc R U . . .
C5_9 C 0.9778(5) 1.06665(14) -0.0024(5) 0.120(2) Uani 1 1 d D U . . .
H5_9 H 1.0202 1.0780 -0.0062 0.145 Uiso 1 1 calc R U . . .
C6_9 C 1.0007(5) 1.04442(14) 0.0496(5) 0.111(2) Uani 1 1 d D U . . .
C7_9 C 0.9358(4) 1.02787(13) 0.0557(5) 0.0960(19) Uani 1 1 d D U . . .
C8_9 C 1.0821(5) 1.03804(15) 0.0956(5) 0.113(2) Uani 1 1 d D U . . .
C9_9 C 1.0982(4) 1.01547(13) 0.1432(5) 0.116(2) Uani 1 1 d D U . . .
H9_9 H 1.1529 1.0104 0.1744 0.139 Uiso 1 1 calc R U . . .
C10_9 C 1.0319(4) 1.00000(13) 0.1446(5) 0.104(2) Uani 1 1 d D U . . .
N11_9 N 0.9531(3) 1.00561(11) 0.1041(4) 0.0943(16) Uani 1 1 d D U . . .
C_9 C 1.0505(5) 0.97495(14) 0.1941(5) 0.110(2) Uani 1 1 d D U . . .
OB_9 O 1.1396(3) 1.05560(9) 0.0919(4) 0.1370(18) Uani 1 1 d D U . . .
O_9 O 1.1223(3) 0.96820(9) 0.2304(4) 0.1237(17) Uani 1 1 d D U . . .
CG_9 C 1.2255(6) 1.0498(3) 0.1475(12) 0.142(4) Uani 0.791(9) 1 d D U P A 1
HG1_9 H 1.2271 1.0459 0.2130 0.170 Uiso 0.791(9) 1 calc R U P A 1
HG2_9 H 1.2449 1.0345 0.1211 0.170 Uiso 0.791(9) 1 calc R U P A 1
CD_9 C 1.2815(7) 1.0719(3) 0.1467(10) 0.151(3) Uani 0.791(9) 1 d D U P A 1
HD_9 H 1.2616 1.0886 0.1643 0.182 Uiso 0.791(9) 1 calc R U P A 1
CE1_9 C 1.3669(6) 1.06358(18) 0.2124(7) 0.153(4) Uani 0.791(9) 1 d D U P A 1
HE1A_9 H 1.3631 1.0611 0.2761 0.229 Uiso 0.791(9) 1 calc R U P A 1
HE1B_9 H 1.4074 1.0769 0.2128 0.229 Uiso 0.791(9) 1 calc R U P A 1
HE1C_9 H 1.3837 1.0475 0.1895 0.229 Uiso 0.791(9) 1 calc R U P A 1
CE2_9 C 1.2980(7) 1.0722(2) 0.0525(8) 0.156(4) Uani 0.791(9) 1 d D U P A 1
HE2A_9 H 1.3357 1.0862 0.0507 0.233 Uiso 0.791(9) 1 calc R U P A 1
HE2B_9 H 1.2463 1.0747 0.0029 0.233 Uiso 0.791(9) 1 calc R U P A 1
HE2C_9 H 1.3227 1.0559 0.0427 0.233 Uiso 0.791(9) 1 calc R U P A 1
CG_9 C 1.2185(14) 1.0468(7) 0.156(3) 0.114(7) Uani 0.209(9) 1 d D U P A 2
HG1_9 H 1.2336 1.0297 0.1370 0.137 Uiso 0.209(9) 1 calc R U P A 2
HG2_9 H 1.2165 1.0460 0.2213 0.137 Uiso 0.209(9) 1 calc R U P A 2
CD_9 C 1.2787(17) 1.0675(6) 0.143(2) 0.117(7) Uani 0.209(9) 1 d D U P A 2
HD_9 H 1.3378 1.0623 0.1632 0.141 Uiso 0.209(9) 1 calc R U P A 2
CE1_9 C 1.242(2) 1.0735(7) 0.037(2) 0.122(8) Uani 0.209(9) 1 d D U P A 2
HE1A_9 H 1.2554 1.0594 0.0003 0.183 Uiso 0.209(9) 1 calc R U P A 2
HE1B_9 H 1.2661 1.0894 0.0221 0.183 Uiso 0.209(9) 1 calc R U P A 2
HE1C_9 H 1.1827 1.0753 0.0220 0.183 Uiso 0.209(9) 1 calc R U P A 2
CE2_9 C 1.2576(19) 1.0913(6) 0.197(2) 0.119(8) Uani 0.209(9) 1 d D U P A 2
HE2A_9 H 1.2930 1.1057 0.1927 0.179 Uiso 0.209(9) 1 calc R U P A 2
HE2B_9 H 1.2665 1.0868 0.2633 0.179 Uiso 0.209(9) 1 calc R U P A 2
HE2C_9 H 1.2000 1.0961 0.1692 0.179 Uiso 0.209(9) 1 calc R U P A 2
OA_11 O 0.4980(3) 0.78873(12) -0.0168(5) 0.163(2) Uani 1 1 d . U . . .
OB_11 O 0.5832(4) 0.75890(11) 0.0556(5) 0.171(2) Uani 1 1 d . U . . .
OA_13 O 0.7161(3) 1.02920(9) -0.0009(3) 0.1147(16) Uani 1 1 d . U . . .
OB_13 O 0.7931(3) 0.99521(10) 0.0109(3) 0.1163(17) Uani 1 1 d . U . . .
NA_15 N 0.3734(4) 0.85179(11) 0.2568(4) 0.1104(19) Uani 1 1 d . U . . .
HA_15 H 0.3885 0.8357 0.2687 0.132 Uiso 1 1 calc R U . . .
NB_15 N 0.9011(3) 0.95432(10) 0.4225(4) 0.0940(17) Uani 1 1 d . U . . .
HB_15 H 0.8853 0.9702 0.4073 0.113 Uiso 1 1 calc R U . . .
C_17 C 0.2074(6) 0.8297(2) 0.6761(8) 0.235(4) Uani 1 1 d D U . . .
H0A_17 H 0.1656 0.8349 0.7059 0.353 Uiso 1 1 calc R U . . .
H0B_17 H 0.2602 0.8275 0.7241 0.353 Uiso 1 1 calc R U . . .
H0C_17 H 0.1912 0.8134 0.6431 0.353 Uiso 1 1 calc R U . . .
C1_17 C 0.2147(7) 0.8488(2) 0.6111(9) 0.226(4) Uani 1 1 d D U . . .
C6_17 C 0.1665(6) 0.8710(2) 0.5984(9) 0.222(4) Uani 1 1 d D U . . .
H6_17 H 0.1295 0.8749 0.6332 0.266 Uiso 1 1 calc R U . . .
C5_17 C 0.1801(6) 0.8867(2) 0.5271(8) 0.206(4) Uani 1 1 d D U . . .
H5_17 H 0.1490 0.9020 0.5113 0.247 Uiso 1 1 calc R U . . .
C4_17 C 0.2390(7) 0.8807(2) 0.4767(8) 0.230(4) Uani 1 1 d D U . . .
H4_17 H 0.2433 0.8925 0.4298 0.276 Uiso 1 1 calc R U . . .
C3_17 C 0.2855(7) 0.8610(2) 0.4894(8) 0.223(4) Uani 1 1 d D U . . .
H3_17 H 0.3250 0.8580 0.4570 0.268 Uiso 1 1 calc R U . . .
C2_17 C 0.2700(6) 0.8431(2) 0.5625(8) 0.211(4) Uani 1 1 d D U . . .
H2_17 H 0.2993 0.8274 0.5751 0.253 Uiso 1 1 calc R U . . .

loop_
_atom_site_aniso_label
_atom_site_aniso_U_11
_atom_site_aniso_U_22
_atom_site_aniso_U_33
_atom_site_aniso_U_23
_atom_site_aniso_U_13
_atom_site_aniso_U_12
N_1 0.110(3) 0.122(3) 0.225(6) -0.050(3) 0.046(3) -0.025(3)
C2_1 0.106(3) 0.109(3) 0.202(8) -0.032(3) 0.027(2) -0.015(2)
C3_1 0.110(3) 0.111(3) 0.206(8) -0.036(3) 0.022(3) -0.011(2)
C4_1 0.113(3) 0.107(3) 0.195(8) -0.032(3) 0.014(4) -0.009(2)
C5_1 0.113(3) 0.096(3) 0.163(7) -0.015(3) 0.018(3) -0.011(2)
C6_1 0.107(2) 0.091(3) 0.122(6) -0.005(3) 0.021(2) -0.017(2)
C7_1 0.105(2) 0.091(3) 0.122(6) -0.008(3) 0.030(2) -0.0167(19)
C8_1 0.105(3) 0.084(2) 0.102(5) 0.002(2) 0.021(2) -0.0200(19)
C9_1 0.105(3) 0.085(2) 0.114(5) 0.002(2) 0.021(3) -0.019(2)
C10_1 0.103(3) 0.083(2) 0.101(5) 0.005(2) 0.024(3) -0.0175(19)
N11_1 0.104(3) 0.090(3) 0.121(5) -0.008(2) 0.023(3) -0.016(2)
C_1 0.100(3) 0.084(2) 0.139(6) -0.002(2) 0.012(3) -0.0154(19)
OB_1 0.113(3) 0.087(3) 0.162(5) -0.004(2) 0.011(3) -0.024(2)
O_1 0.102(3) 0.094(3) 0.203(5) -0.007(3) 0.003(3) -0.012(2)
CG_1 0.109(3) 0.097(4) 0.185(7) -0.003(4) 0.008(3) -0.027(3)
CD_1 0.122(4) 0.101(4) 0.198(6) 0.003(4) -0.003(4) -0.038(3)
CE1_1 0.129(5) 0.102(5) 0.206(6) 0.002(4) 0.012(4) -0.028(4)
CE2_1 0.125(4) 0.130(6) 0.273(8) 0.022(5) -0.010(4) -0.039(4)
N_2 0.098(3) 0.077(2) 0.127(4) 0.009(2) 0.009(3) -0.0105(19)
C2_2 0.085(2) 0.077(2) 0.117(5) 0.010(2) 0.009(3) -0.0091(18)
C3_2 0.088(3) 0.080(3) 0.143(6) 0.017(3) 0.007(3) -0.009(2)
C4_2 0.088(3) 0.079(3) 0.176(7) 0.017(3) 0.005(3) -0.006(2)
C5_2 0.081(3) 0.074(3) 0.133(5) 0.014(3) 0.017(3) -0.004(2)
C6_2 0.080(2) 0.073(2) 0.113(5) 0.005(2) 0.019(2) -0.0038(17)
C7_2 0.083(2) 0.074(2) 0.116(5) 0.006(2) 0.014(2) -0.0054(17)
C8_2 0.080(2) 0.076(2) 0.110(5) 0.000(2) 0.022(2) -0.0036(18)
C9_2 0.081(3) 0.077(2) 0.135(5) -0.002(2) 0.013(3) -0.0041(18)
C10_2 0.083(2) 0.075(2) 0.137(5) 0.000(2) 0.010(2) -0.0039(17)
N11_2 0.083(2) 0.075(2) 0.124(4) 0.002(2) 0.009(2) -0.0048(18)
C_2 0.088(3) 0.082(3) 0.174(6) 0.005(3) -0.002(3) -0.0032(19)
OB_2 0.084(3) 0.076(2) 0.158(4) 0.001(2) 0.023(3) -0.0036(19)
O_2 0.089(3) 0.087(3) 0.203(5) 0.002(3) 0.000(3) -0.004(2)
N_3 0.095(3) 0.084(2) 0.183(5) 0.010(3) -0.004(3) -0.004(2)
C2_3 0.092(3) 0.085(3) 0.184(6) 0.011(3) -0.002(3) -0.004(2)
C3_3 0.095(3) 0.093(4) 0.235(8) 0.028(4) -0.016(3) -0.010(3)
C4_3 0.103(3) 0.103(4) 0.299(9) 0.051(5) -0.037(4) -0.018(3)
C5_3 0.107(3) 0.101(4) 0.277(9) 0.042(5) -0.030(4) -0.017(3)
C6_3 0.098(3) 0.088(3) 0.193(7) 0.015(3) -0.008(3) -0.006(2)
C7_3 0.096(3) 0.087(3) 0.187(6) 0.012(3) -0.003(3) -0.006(2)
C8_3 0.100(3) 0.087(3) 0.181(6) 0.008(3) 0.000(3) -0.005(2)
C9_3 0.100(3) 0.091(3) 0.165(6) 0.007(3) 0.005(3) -0.006(2)
C10_3 0.096(2) 0.088(3) 0.148(6) 0.002(3) 0.009(2) -0.0065(19)
N11_3 0.094(3) 0.089(3) 0.155(5) 0.006(3) 0.002(3) -0.008(2)
C_3 0.094(2) 0.096(3) 0.149(6) 0.005(3) 0.009(2) -0.0089(19)
OB_3 0.112(3) 0.094(3) 0.201(5) 0.017(3) -0.005(3) 0.002(2)
O_3 0.112(3) 0.097(3) 0.181(5) 0.006(3) 0.001(3) -0.014(2)
CG_3 0.117(5) 0.088(3) 0.194(5) 0.008(3) 0.025(4) 0.007(3)
CD_3 0.135(5) 0.102(4) 0.214(5) 0.019(3) 0.011(4) 0.018(3)
CE1_3 0.183(7) 0.124(5) 0.216(5) 0.013(4) 0.007(5) 0.012(5)
CE2_3 0.177(7) 0.105(4) 0.230(7) 0.019(4) 0.030(6) 0.012(4)
N_4 0.090(2) 0.097(3) 0.134(5) 0.011(3) 0.017(2) -0.0094(19)
C2_4 0.090(2) 0.112(3) 0.117(6) -0.001(3) 0.018(3) -0.0066(19)
C3_4 0.096(3) 0.119(3) 0.147(6) -0.012(3) 0.024(3) -0.013(2)
C4_4 0.097(3) 0.135(4) 0.177(8) -0.030(4) 0.017(3) -0.009(2)
C5_4 0.093(3) 0.134(3) 0.226(9) -0.037(4) 0.004(3) -0.008(2)
C6_4 0.086(3) 0.128(3) 0.147(7) -0.022(3) 0.012(3) -0.0038(19)
C7_4 0.087(2) 0.112(3) 0.090(5) 0.002(2) 0.020(2) -0.0069(18)
C8_4 0.091(3) 0.131(3) 0.229(9) -0.035(3) -0.002(3) 0.001(2)
C9_4 0.089(3) 0.127(3) 0.171(7) -0.022(3) 0.003(3) 0.003(2)
C10_4 0.085(3) 0.109(3) 0.120(5) -0.001(3) 0.018(3) -0.0038(19)
N11_4 0.085(3) 0.110(3) 0.120(4) -0.002(3) 0.016(3) -0.004(2)
C_4 0.090(3) 0.109(3) 0.130(6) 0.000(3) 0.015(3) -0.006(2)
OB_4 0.093(3) 0.174(4) 0.361(8) -0.088(4) -0.026(3) 0.015(2)
O_4 0.112(3) 0.110(3) 0.144(4) 0.002(3) 0.016(3) 0.003(2)
CG_4 0.132(5) 0.183(6) 0.428(9) -0.070(5) 0.011(5) 0.037(4)
CD_4 0.177(8) 0.257(7) 0.426(10) -0.043(6) 0.032(6) 0.103(6)
CE1_4 0.155(7) 0.232(8) 0.463(12) -0.043(8) 0.041(8) 0.078(7)
CE2_4 0.215(10) 0.278(11) 0.510(11) 0.017(8) 0.091(8) 0.136(9)
CE1_5 0.133(5) 0.095(4) 0.243(7) 0.003(4) -0.011(5) 0.017(3)
CD_5 0.090(3) 0.088(4) 0.200(6) -0.002(3) -0.001(3) 0.008(3)
CE2_5 0.113(5) 0.092(4) 0.193(6) 0.006(4) -0.003(4) 0.007(4)
CG_5 0.095(3) 0.083(3) 0.176(6) 0.012(3) 0.010(3) 0.004(3)
OB_5 0.074(2) 0.081(2) 0.159(4) 0.006(2) 0.017(2) 0.0021(19)
C9_5 0.073(2) 0.078(2) 0.139(6) 0.007(2) 0.021(2) 0.0006(17)
C10_5 0.072(2) 0.076(2) 0.104(5) -0.001(2) 0.023(2) -0.0002(16)
C11_5 0.072(2) 0.082(3) 0.127(6) 0.003(3) 0.023(2) 0.0014(17)
C1_5 0.074(2) 0.079(2) 0.106(5) 0.000(2) 0.023(2) -0.0010(17)
O1_5 0.078(3) 0.079(2) 0.123(4) 0.002(2) 0.024(2) -0.0010(19)
N1_5 0.074(2) 0.077(3) 0.107(4) -0.001(3) 0.023(2) -0.0020(17)
C8_5 0.075(2) 0.082(3) 0.151(6) 0.010(3) 0.021(2) -0.0030(18)
C6_5 0.075(2) 0.088(2) 0.120(5) 0.002(2) 0.025(2) -0.0023(17)
C2_5 0.081(2) 0.094(3) 0.119(5) 0.000(3) 0.027(2) -0.0084(19)
O2_5 0.087(3) 0.096(3) 0.197(5) 0.013(3) 0.018(3) -0.009(2)
N2_5 0.083(2) 0.094(3) 0.150(5) -0.002(3) 0.020(2) -0.006(2)
C7_5 0.071(2) 0.087(2) 0.103(5) 0.000(2) 0.025(2) -0.0006(17)
OI_5 0.071(2) 0.094(2) 0.136(4) -0.001(2) 0.022(2) 0.0011(19)
CJ_5 0.077(3) 0.095(3) 0.125(5) 0.000(3) 0.023(3) 0.005(2)
CK_5 0.074(3) 0.101(3) 0.121(5) -0.005(3) 0.021(3) 0.005(3)
CM2_5 0.081(4) 0.104(3) 0.153(6) 0.001(3) 0.023(4) 0.007(3)
CM1_5 0.088(4) 0.106(4) 0.135(6) -0.009(4) 0.032(4) 0.002(3)
N_6 0.065(2) 0.082(3) 0.102(4) 0.002(2) 0.017(2) 0.0011(17)
C2_6 0.065(2) 0.078(2) 0.100(4) -0.010(2) 0.016(2) -0.0008(17)
C3_6 0.068(2) 0.082(3) 0.133(5) 0.000(3) 0.019(3) -0.002(2)
C4_6 0.067(3) 0.084(3) 0.129(5) -0.003(3) 0.020(3) -0.001(2)
C5_6 0.068(3) 0.084(3) 0.130(5) -0.003(3) 0.017(3) -0.002(2)
C6_6 0.066(2) 0.080(2) 0.111(4) -0.009(3) 0.013(2) -0.0011(16)
C7_6 0.065(2) 0.077(2) 0.105(4) -0.008(2) 0.012(2) -0.0020(16)
C8_6 0.065(2) 0.079(3) 0.104(4) -0.011(3) 0.016(2) 0.0018(16)
C9_6 0.069(2) 0.082(3) 0.119(5) -0.005(3) 0.019(2) 0.0018(18)
C10_6 0.069(2) 0.072(2) 0.093(4) -0.015(2) 0.018(2) -0.0001(17)
N11_6 0.068(2) 0.076(2) 0.109(4) -0.008(2) 0.014(2) -0.0020(17)
C_6 0.072(2) 0.079(3) 0.124(5) -0.002(3) 0.021(2) 0.0000(17)
OB_6 0.0647(19) 0.097(3) 0.123(3) 0.004(2) 0.0177(19) 0.0060(17)
O_6 0.072(3) 0.084(2) 0.148(4) 0.008(2) 0.021(3) 0.001(2)
CG_6 0.077(3) 0.104(3) 0.116(4) 0.004(3) 0.021(3) 0.016(2)
CD_6 0.075(3) 0.117(4) 0.120(5) 0.005(3) 0.020(3) 0.014(2)
CE1_6 0.087(4) 0.123(4) 0.137(6) -0.002(3) 0.020(4) 0.009(3)
CE2_6 0.082(4) 0.124(4) 0.126(6) 0.006(3) 0.018(3) 0.020(3)
N_7 0.060(2) 0.078(2) 0.123(4) -0.004(2) 0.020(2) 0.0002(16)
C2_7 0.064(2) 0.078(2) 0.105(5) 0.000(2) 0.019(2) 0.0015(16)
C3_7 0.064(2) 0.080(3) 0.103(5) 0.004(3) 0.021(2) 0.0006(18)
C4_7 0.064(3) 0.083(3) 0.121(5) -0.003(3) 0.013(3) 0.0026(19)
C5_7 0.064(2) 0.081(3) 0.127(6) 0.000(3) 0.010(2) 0.0041(18)
C6_7 0.064(2) 0.077(2) 0.099(5) 0.004(2) 0.014(2) 0.0034(16)
C7_7 0.063(2) 0.077(2) 0.104(5) 0.004(2) 0.015(2) 0.0024(15)
C8_7 0.066(2) 0.076(2) 0.104(5) 0.004(2) 0.013(2) 0.0041(16)
C9_7 0.066(2) 0.076(3) 0.115(5) 0.003(3) 0.013(2) 0.0035(17)
C10_7 0.0644(19) 0.077(2) 0.114(5) 0.004(2) 0.0146(19) 0.0016(16)
N11_7 0.063(2) 0.079(2) 0.115(4) 0.004(2) 0.014(2) 0.0018(16)
C_7 0.065(2) 0.082(3) 0.115(5) 0.002(3) 0.015(2) 0.0002(16)
OB_7 0.071(2) 0.079(2) 0.147(4) 0.002(2) 0.015(2) 0.0100(17)
O_7 0.068(3) 0.085(2) 0.153(4) 0.014(3) 0.014(3) -0.0029(19)
CG_7 0.093(4) 0.077(2) 0.128(5) 0.002(3) 0.016(3) 0.008(2)
CD_7 0.101(4) 0.085(3) 0.188(6) 0.008(3) 0.029(4) 0.018(3)
CE1_7 0.142(5) 0.100(5) 0.222(8) 0.020(4) 0.070(5) 0.030(4)
CE2_7 0.120(5) 0.085(3) 0.174(7) 0.008(3) 0.025(5) 0.018(3)
N_8 0.071(2) 0.086(2) 0.133(4) -0.019(3) 0.013(2) -0.0045(19)
C2_8 0.073(2) 0.085(2) 0.124(5) -0.024(3) 0.017(2) -0.0014(18)
C3_8 0.074(3) 0.088(3) 0.121(5) -0.022(3) 0.020(3) 0.001(2)
C4_8 0.076(3) 0.090(3) 0.136(6) -0.018(3) 0.015(3) 0.001(2)
C5_8 0.074(2) 0.084(3) 0.159(6) -0.011(3) 0.015(3) 0.003(2)
C6_8 0.072(2) 0.078(2) 0.110(5) -0.027(2) 0.009(2) -0.0006(17)
C7_8 0.072(2) 0.078(2) 0.101(5) -0.029(2) 0.014(2) -0.0006(16)
C8_8 0.074(2) 0.079(2) 0.160(6) -0.012(3) 0.011(2) -0.0006(18)
C9_8 0.073(3) 0.079(2) 0.151(6) -0.009(3) 0.013(3) -0.0009(18)
C10_8 0.071(2) 0.078(2) 0.111(5) -0.015(2) 0.014(2) 0.0000(16)
N11_8 0.071(2) 0.077(2) 0.134(5) -0.020(2) 0.020(2) -0.0006(17)
C_8 0.069(2) 0.078(2) 0.110(5) -0.006(2) 0.020(2) -0.0009(16)
OB_8 0.081(3) 0.079(2) 0.193(5) -0.007(2) 0.010(3) -0.0008(19)
O_8 0.071(2) 0.085(3) 0.134(4) -0.006(2) 0.020(2) -0.0049(19)
N_9 0.087(2) 0.106(3) 0.139(5) -0.005(3) 0.030(3) -0.013(2)
C2_9 0.088(2) 0.104(3) 0.145(5) -0.010(3) 0.034(2) -0.0135(19)
C3_9 0.099(3) 0.102(3) 0.133(5) -0.013(3) 0.031(3) -0.016(2)
C4_9 0.103(3) 0.105(3) 0.146(5) -0.015(3) 0.040(3) -0.016(3)
C5_9 0.102(3) 0.105(3) 0.155(5) -0.015(3) 0.039(3) -0.017(2)
C6_9 0.092(2) 0.101(3) 0.144(5) -0.021(3) 0.043(2) -0.016(2)
C7_9 0.086(2) 0.093(3) 0.114(4) -0.027(3) 0.036(2) -0.0110(19)
C8_9 0.090(2) 0.099(3) 0.154(5) -0.028(3) 0.042(2) -0.015(2)
C9_9 0.085(3) 0.099(3) 0.163(5) -0.027(3) 0.035(3) -0.019(2)
C10_9 0.079(2) 0.093(3) 0.138(5) -0.027(3) 0.026(2) -0.013(2)
N11_9 0.079(2) 0.093(3) 0.113(4) -0.028(2) 0.031(2) -0.014(2)
C_9 0.080(2) 0.096(3) 0.146(5) -0.023(3) 0.020(3) -0.013(2)
OB_9 0.096(2) 0.109(3) 0.208(5) -0.022(3) 0.048(3) -0.023(2)
O_9 0.079(2) 0.115(3) 0.165(4) -0.020(3) 0.017(2) -0.006(2)
CG_9 0.095(3) 0.130(6) 0.204(7) -0.030(5) 0.048(3) -0.018(3)
CD_9 0.101(4) 0.141(6) 0.215(7) -0.030(5) 0.050(4) -0.027(3)
CE1_9 0.098(4) 0.148(8) 0.216(8) -0.030(5) 0.051(4) -0.022(4)
CE2_9 0.116(6) 0.139(8) 0.218(7) -0.026(5) 0.059(4) -0.021(6)
CG_9 0.093(3) 0.100(8) 0.161(12) -0.056(8) 0.056(4) -0.011(3)
CD_9 0.098(4) 0.104(9) 0.163(13) -0.058(8) 0.059(5) -0.017(4)
CE1_9 0.109(12) 0.107(10) 0.162(13) -0.057(8) 0.059(5) -0.016(7)
CE2_9 0.106(13) 0.103(9) 0.162(15) -0.055(9) 0.059(8) -0.014(5)
OA_11 0.117(4) 0.121(3) 0.249(6) -0.043(4) 0.050(4) -0.024(3)
OB_11 0.111(3) 0.150(4) 0.243(6) -0.046(4) 0.037(3) -0.021(3)
OA_13 0.091(2) 0.119(3) 0.133(4) -0.001(3) 0.030(3) -0.004(2)
OB_13 0.081(3) 0.105(3) 0.160(5) -0.005(3) 0.031(3) -0.013(2)
NA_15 0.088(2) 0.096(3) 0.137(5) 0.004(3) 0.017(2) -0.011(2)
NB_15 0.073(2) 0.076(3) 0.128(5) 0.004(3) 0.021(2) -0.0011(17)
C_17 0.172(9) 0.166(8) 0.295(9) -0.046(6) -0.045(7) 0.002(6)
C1_17 0.168(8) 0.151(7) 0.287(9) -0.053(6) -0.048(7) 0.005(5)
C6_17 0.160(7) 0.150(7) 0.277(9) -0.061(5) -0.058(7) 0.002(5)
C5_17 0.146(8) 0.132(6) 0.256(10) -0.078(5) -0.075(6) -0.008(5)
C4_17 0.186(9) 0.143(7) 0.292(9) -0.050(6) -0.039(7) 0.015(5)
C3_17 0.177(8) 0.136(8) 0.286(9) -0.056(6) -0.043(7) 0.008(6)
C2_17 0.150(7) 0.131(6) 0.271(9) -0.061(5) -0.064(6) -0.004(5)

loop_
_atom_type_symbol
_atom_type_description
_atom_type_scat_dispersion_real
_atom_type_scat_dispersion_imag
_atom_type_scat_source
C C 0.0181 0.0091 'International Tables Vol C Tables 4.2.6.8 and 6.1.1.4'
H H 0.0000 0.0000 'International Tables Vol C Tables 4.2.6.8 and 6.1.1.4'
N N 0.0311 0.0180 'International Tables Vol C Tables 4.2.6.8 and 6.1.1.4'
O O 0.0492 0.0322 'International Tables Vol C Tables 4.2.6.8 and 6.1.1.4'
Cl Cl 0.3639 0.7018 'International Tables Vol C Tables 4.2.6.8 and 6.1.1.4'

loop_
_geom_angle_atom_site_label_1
_geom_angle_atom_site_label_2
_geom_angle_atom_site_label_3
_geom_angle
_geom_angle_site_symmetry_1
_geom_angle_site_symmetry_3
OA_11 N_1 OB_11 126.6(9) . .
OA_11 N_1 C2_1 119.5(9) . .
OB_11 N_1 C2_1 113.8(9) . .
C3_1 C2_1 C7_1 121.5(8) . .
C3_1 C2_1 N_1 118.2(8) . .
C7_1 C2_1 N_1 120.3(8) . .
C2_1 C3_1 C4_1 120.2(8) . .
C5_1 C4_1 C3_1 120.5(8) . .
C4_1 C5_1 C6_1 120.2(7) . .
C8_1 C6_1 C5_1 120.2(7) . .
C8_1 C6_1 C7_1 120.1(7) . .
C5_1 C6_1 C7_1 119.7(7) . .
N11_1 C7_1 C2_1 121.7(7) . .
N11_1 C7_1 C6_1 120.4(7) . .
C2_1 C7_1 C6_1 117.9(7) . .
OB_1 C8_1 C9_1 124.0(7) . .
OB_1 C8_1 C6_1 118.0(7) . .
C9_1 C8_1 C6_1 118.0(7) . .
C8_1 C9_1 C10_1 119.7(7) . .
N11_1 C10_1 C9_1 122.9(7) . .
N11_1 C10_1 C_1 117.3(7) . .
C9_1 C10_1 C_1 119.8(7) . .
C10_1 N11_1 C7_1 119.0(6) . .
O_1 C_1 N_2 126.4(7) . .
O_1 C_1 C10_1 121.2(7) . .
N_2 C_1 C10_1 111.9(7) . .
C8_1 OB_1 CG_1 119.1(6) . .
OB_1 CG_1 CD_1 106.8(6) . .
CE1_1 CD_1 CE2_1 109.1(8) . .
CE1_1 CD_1 CG_1 109.3(7) . .
CE2_1 CD_1 CG_1 107.6(7) . .
C_1 N_2 C2_2 126.3(6) . .
C3_2 C2_2 N_2 125.3(6) . .
C3_2 C2_2 C7_2 120.5(7) . .
N_2 C2_2 C7_2 114.0(6) . .
C2_2 C3_2 C4_2 120.5(7) . .
C5_2 C4_2 C3_2 120.9(7) . .
C4_2 C5_2 C6_2 121.2(7) . .
C5_2 C6_2 C7_2 119.8(6) . .
C5_2 C6_2 C8_2 123.8(6) . .
C7_2 C6_2 C8_2 116.3(6) . .
N11_2 C7_2 C6_2 124.6(6) . .
N11_2 C7_2 C2_2 118.4(6) . .
C6_2 C7_2 C2_2 117.0(6) . .
OB_2 C8_2 C9_2 125.9(6) . .
OB_2 C8_2 C6_2 116.5(6) . .
C9_2 C8_2 C6_2 117.6(7) . .
C8_2 C9_2 C10_2 121.3(7) . .
N11_2 C10_2 C9_2 124.1(7) . .
N11_2 C10_2 C_2 119.9(7) . .
C9_2 C10_2 C_2 116.0(7) . .
C10_2 N11_2 C7_2 115.9(6) . .
O_2 C_2 N_3 120.5(7) . .
O_2 C_2 C10_2 120.7(8) . .
N_3 C_2 C10_2 118.0(7) . .
C_2 N_3 C2_3 127.3(7) . .
C3_3 C2_3 N_3 126.2(7) . .
C3_3 C2_3 C7_3 119.4(7) . .
N_3 C2_3 C7_3 114.2(7) . .
C2_3 C3_3 C4_3 121.0(8) . .
C5_3 C4_3 C3_3 122.5(8) . .
C4_3 C5_3 C6_3 117.6(8) . .
C5_3 C6_3 C7_3 121.5(7) . .
C5_3 C6_3 C8_3 120.7(8) . .
C7_3 C6_3 C8_3 117.8(7) . .
N11_3 C7_3 C6_3 123.1(7) . .
N11_3 C7_3 C2_3 119.1(7) . .
C6_3 C7_3 C2_3 117.8(7) . .
OB_3 C8_3 C9_3 126.7(7) . .
OB_3 C8_3 C6_3 116.0(7) . .
C9_3 C8_3 C6_3 117.3(8) . .
C8_3 C9_3 C10_3 121.8(7) . .
N11_3 C10_3 C9_3 121.5(7) . .
N11_3 C10_3 C_3 119.8(8) . .
C9_3 C10_3 C_3 118.6(7) . .
C10_3 N11_3 C7_3 118.4(7) . .
O_3 C_3 N_4 123.7(8) . .
O_3 C_3 C10_3 121.4(8) . .
N_4 C_3 C10_3 114.8(8) . .
C8_3 OB_3 CG_3 117.7(6) . .
OB_3 CG_3 CD_3 110.0(7) . .
CG_3 CD_3 CE2_3 111.0(7) . .
CG_3 CD_3 CE1_3 109.6(7) . .
CE2_3 CD_3 CE1_3 108.0(8) . .
C_3 N_4 C2_4 129.6(7) . .
N_4 C2_4 C7_4 118.1(7) . .
N_4 C2_4 C3_4 122.5(7) . .
C7_4 C2_4 C3_4 119.4(8) . .
C2_4 C3_4 C4_4 118.1(8) . .
C5_4 C4_4 C3_4 123.8(8) . .
C4_4 C5_4 C6_4 118.9(8) . .
C8_4 C6_4 C7_4 119.3(8) . .
C8_4 C6_4 C5_4 122.3(8) . .
C7_4 C6_4 C5_4 118.4(8) . .
C2_4 C7_4 N11_4 118.1(7) . .
C2_4 C7_4 C6_4 121.3(8) . .
N11_4 C7_4 C6_4 120.6(7) . .
OB_4 C8_4 C9_4 126.9(8) . .
OB_4 C8_4 C6_4 113.5(8) . .
C9_4 C8_4 C6_4 119.6(8) . .
C8_4 C9_4 C10_4 119.0(8) . .
N11_4 C10_4 C9_4 123.6(7) . .
N11_4 C10_4 C_4 118.8(8) . .
C9_4 C10_4 C_4 117.5(8) . .
C10_4 N11_4 C7_4 117.9(7) . .
O_4 C_4 NA_15 120.9(8) . .
O_4 C_4 C10_4 123.8(8) . .
NA_15 C_4 C10_4 115.0(8) . .
C8_4 OB_4 CG_4 120.4(8) . .
OB_4 CG_4 CD_4 112.7(11) . .
CE2_4 CD_4 CE1_4 120.7(14) . .
CE2_4 CD_4 CG_4 97.8(10) . .
CE1_4 CD_4 CG_4 108.7(12) . .
CE2_5 CD_5 CE1_5 109.1(7) . .
CE2_5 CD_5 CG_5 106.9(7) . .
CE1_5 CD_5 CG_5 108.8(6) . .
OB_5 CG_5 CD_5 107.3(6) . .
C9_5 OB_5 CG_5 119.1(5) . .
C8_5 C9_5 OB_5 123.2(7) . .
C8_5 C9_5 C10_5 118.8(7) . .
OB_5 C9_5 C10_5 118.0(7) . .
C11_5 C10_5 C9_5 119.4(7) . .
C11_5 C10_5 C1_5 114.3(7) . .
C9_5 C10_5 C1_5 126.3(7) . .
C7_5 C11_5 C10_5 122.1(7) . .
O1_5 C1_5 N1_5 119.1(7) . .
O1_5 C1_5 C10_5 123.6(7) . .
N1_5 C1_5 C10_5 117.3(7) . .
C1_5 N1_5 NB_15 118.5(6) . .
C9_5 C8_5 C6_5 123.5(7) . .
C8_5 C6_5 C7_5 116.7(7) . .
C8_5 C6_5 C2_5 117.3(7) . .
C7_5 C6_5 C2_5 126.0(7) . .
O2_5 C2_5 N2_5 121.3(7) . .
O2_5 C2_5 C6_5 121.0(8) . .
N2_5 C2_5 C6_5 117.6(8) . .
C2_5 N2_5 NA_15 118.0(6) . .
OI_5 C7_5 C11_5 123.1(7) . .
OI_5 C7_5 C6_5 117.5(7) . .
C11_5 C7_5 C6_5 119.3(7) . .
C7_5 OI_5 CJ_5 118.5(5) . .
OI_5 CJ_5 CK_5 108.2(5) . .
CM1_5 CK_5 CJ_5 113.4(6) . .
CM1_5 CK_5 CM2_5 111.4(6) . .
CJ_5 CK_5 CM2_5 107.9(6) . .
C_7 N_6 C2_6 129.4(6) . .
C3_6 C2_6 N_6 122.5(6) . .
C3_6 C2_6 C7_6 120.4(6) . .
N_6 C2_6 C7_6 117.1(6) . .
C2_6 C3_6 C4_6 120.5(6) . .
C5_6 C4_6 C3_6 119.6(6) . .
C4_6 C5_6 C6_6 121.0(6) . .
C8_6 C6_6 C7_6 118.2(6) . .
C8_6 C6_6 C5_6 122.0(6) . .
C7_6 C6_6 C5_6 119.7(6) . .
N11_6 C7_6 C6_6 124.3(6) . .
N11_6 C7_6 C2_6 117.0(6) . .
C6_6 C7_6 C2_6 118.7(6) . .
OB_6 C8_6 C9_6 126.8(6) . .
OB_6 C8_6 C6_6 115.3(6) . .
C9_6 C8_6 C6_6 117.6(6) . .
C8_6 C9_6 C10_6 120.5(6) . .
N11_6 C10_6 C9_6 123.4(6) . .
N11_6 C10_6 C_6 116.3(6) . .
C9_6 C10_6 C_6 120.2(6) . .
C10_6 N11_6 C7_6 116.0(6) . .
O_6 C_6 NB_15 120.9(7) . .
O_6 C_6 C10_6 122.9(7) . .
NB_15 C_6 C10_6 116.1(7) . .
C8_6 OB_6 CG_6 119.7(5) . .
OB_6 CG_6 CD_6 105.9(5) . .
CG_6 CD_6 CE2_6 108.5(6) . .
CG_6 CD_6 CE1_6 110.7(6) . .
CE2_6 CD_6 CE1_6 110.1(6) . .
C2_7 N_7 C_8 126.6(6) . .
C3_7 C2_7 N_7 125.3(6) . .
C3_7 C2_7 C7_7 116.8(6) . .
N_7 C2_7 C7_7 117.9(6) . .
C2_7 C3_7 C4_7 122.2(6) . .
C5_7 C4_7 C3_7 121.3(6) . .
C4_7 C5_7 C6_7 119.0(6) . .
C5_7 C6_7 C7_7 120.8(6) . .
C5_7 C6_7 C8_7 121.9(6) . .
C7_7 C6_7 C8_7 117.3(6) . .
N11_7 C7_7 C6_7 122.2(6) . .
N11_7 C7_7 C2_7 117.9(6) . .
C6_7 C7_7 C2_7 119.8(6) . .
OB_7 C8_7 C9_7 123.6(6) . .
OB_7 C8_7 C6_7 115.4(6) . .
C9_7 C8_7 C6_7 121.0(6) . .
C8_7 C9_7 C10_7 116.7(6) . .
N11_7 C10_7 C9_7 125.7(6) . .
N11_7 C10_7 C_7 117.9(6) . .
C9_7 C10_7 C_7 116.2(6) . .
C10_7 N11_7 C7_7 117.2(5) . .
O_7 C_7 N_6 122.4(6) . .
O_7 C_7 C10_7 119.6(7) . .
N_6 C_7 C10_7 118.1(7) . .
C8_7 OB_7 CG_7 118.6(5) . .
OB_7 CG_7 CD_7 105.1(5) . .
CE1_7 CD_7 CG_7 108.8(6) . .
CE1_7 CD_7 CE2_7 110.4(7) . .
CG_7 CD_7 CE2_7 108.2(6) . .
C_9 N_8 C2_8 128.0(6) . .
N_8 C2_8 C3_8 125.6(7) . .
N_8 C2_8 C7_8 115.2(7) . .
C3_8 C2_8 C7_8 119.1(7) . .
C2_8 C3_8 C4_8 121.3(7) . .
C5_8 C4_8 C3_8 121.6(7) . .
C4_8 C5_8 C6_8 117.6(7) . .
C5_8 C6_8 C8_8 120.4(7) . .
C5_8 C6_8 C7_8 121.8(6) . .
C8_8 C6_8 C7_8 117.8(6) . .
N11_8 C7_8 C2_8 119.3(6) . .
N11_8 C7_8 C6_8 122.4(6) . .
C2_8 C7_8 C6_8 118.3(6) . .
OB_8 C8_8 C9_8 122.7(6) . .
OB_8 C8_8 C6_8 118.6(6) . .
C9_8 C8_8 C6_8 118.7(7) . .
C10_8 C9_8 C8_8 120.0(7) . .
N11_8 C10_8 C9_8 123.1(6) . .
N11_8 C10_8 C_8 120.7(6) . .
C9_8 C10_8 C_8 116.2(6) . .
C10_8 N11_8 C7_8 117.9(6) . .
O_8 C_8 N_7 124.7(6) . .
O_8 C_8 C10_8 120.8(7) . .
N_7 C_8 C10_8 114.4(6) . .
OA_13 N_9 OB_13 125.1(7) . .
OA_13 N_9 C2_9 118.3(7) . .
OB_13 N_9 C2_9 116.6(7) . .
C3_9 C2_9 C7_9 125.6(7) . .
C3_9 C2_9 N_9 111.9(7) . .
C7_9 C2_9 N_9 122.3(7) . .
C2_9 C3_9 C4_9 115.5(7) . .
C5_9 C4_9 C3_9 119.7(8) . .
C4_9 C5_9 C6_9 124.9(8) . .
C8_9 C6_9 C5_9 123.4(8) . .
C8_9 C6_9 C7_9 120.2(8) . .
C5_9 C6_9 C7_9 116.4(8) . .
N11_9 C7_9 C2_9 122.1(7) . .
N11_9 C7_9 C6_9 120.1(7) . .
C2_9 C7_9 C6_9 117.8(7) . .
OB_9 C8_9 C9_9 124.6(7) . .
OB_9 C8_9 C6_9 116.5(8) . .
C9_9 C8_9 C6_9 118.8(8) . .
C8_9 C9_9 C10_9 117.9(8) . .
N11_9 C10_9 C9_9 125.4(7) . .
N11_9 C10_9 C_9 117.2(7) . .
C9_9 C10_9 C_9 117.4(7) . .
C10_9 N11_9 C7_9 117.6(6) . .
O_9 C_9 N_8 124.6(8) . .
O_9 C_9 C10_9 120.4(8) . .
N_8 C_9 C10_9 115.0(7) . .
C8_9 OB_9 CG_9 107.3(12) . .
C8_9 OB_9 CG_9 116.5(7) . .
CD_9 CG_9 OB_9 111.3(9) . .
CG_9 CD_9 CE2_9 107.8(11) . .
CG_9 CD_9 CE1_9 105.1(9) . .
CE2_9 CD_9 CE1_9 101.3(9) . .
OB_9 CG_9 CD_9 102.7(18) . .
CG_9 CD_9 CE1_9 100(2) . .
CG_9 CD_9 CE2_9 103(2) . .
CE1_9 CD_9 CE2_9 106(2) . .
C_4 NA_15 N2_5 118.8(6) . .
C_6 NB_15 N1_5 121.5(6) . .
C2_17 C1_17 C6_17 124.9(14) . .
C2_17 C1_17 C_17 114.5(14) . .
C6_17 C1_17 C_17 120.5(15) . .
C5_17 C6_17 C1_17 111.3(13) . .
C6_17 C5_17 C4_17 123.6(12) . .
C3_17 C4_17 C5_17 126.0(14) . .
C4_17 C3_17 C2_17 111.9(13) . .
C1_17 C2_17 C3_17 122.2(12) . .

loop_
_geom_bond_atom_site_label_1
_geom_bond_atom_site_label_2
_geom_bond_distance
_geom_bond_site_symmetry_2
N_1 OA_11 1.222(8) .
N_1 OB_11 1.227(8) .
N_1 C2_1 1.500(9) .
C2_1 C3_1 1.366(8) .
C2_1 C7_1 1.406(8) .
C3_1 C4_1 1.406(8) .
C4_1 C5_1 1.364(8) .
C5_1 C6_1 1.413(8) .
C6_1 C8_1 1.404(8) .
C6_1 C7_1 1.425(8) .
C7_1 N11_1 1.360(7) .
C8_1 OB_1 1.351(7) .
C8_1 C9_1 1.380(7) .
C9_1 C10_1 1.403(7) .
C10_1 N11_1 1.346(7) .
C10_1 C_1 1.504(8) .
C_1 O_1 1.228(7) .
C_1 N_2 1.359(8) .
OB_1 CG_1 1.450(7) .
CG_1 CD_1 1.521(8) .
CD_1 CE1_1 1.502(9) .
CD_1 CE2_1 1.519(9) .
N_2 C2_2 1.416(7) .
C2_2 C3_2 1.361(7) .
C2_2 C7_2 1.458(7) .
C3_2 C4_2 1.390(7) .
C4_2 C5_2 1.370(7) .
C5_2 C6_2 1.386(7) .
C6_2 C7_2 1.429(7) .
C6_2 C8_2 1.431(7) .
C7_2 N11_2 1.376(7) .
C8_2 OB_2 1.336(6) .
C8_2 C9_2 1.381(7) .
C9_2 C10_2 1.387(7) .
C10_2 N11_2 1.325(7) .
C10_2 C_2 1.440(8) .
C_2 O_2 1.241(7) .
C_2 N_3 1.388(8) .
N_3 C2_3 1.411(7) .
C2_3 C3_3 1.357(8) .
C2_3 C7_3 1.441(8) .
C3_3 C4_3 1.384(8) .
C4_3 C5_3 1.366(8) .
C5_3 C6_3 1.410(8) .
C6_3 C7_3 1.405(8) .
C6_3 C8_3 1.426(8) .
C7_3 N11_3 1.374(7) .
C8_3 OB_3 1.356(7) .
C8_3 C9_3 1.362(8) .
C9_3 C10_3 1.423(8) .
C10_3 N11_3 1.307(7) .
C10_3 C_3 1.457(8) .
C_3 O_3 1.237(7) .
C_3 N_4 1.333(8) .
OB_3 CG_3 1.429(7) .
CG_3 CD_3 1.493(8) .
CD_3 CE2_3 1.510(9) .
CD_3 CE1_3 1.556(9) .
N_4 C2_4 1.388(7) .
C2_4 C7_4 1.399(8) .
C2_4 C3_4 1.385(8) .
C3_4 C4_4 1.399(8) .
C4_4 C5_4 1.340(8) .
C5_4 C6_4 1.416(8) .
C6_4 C8_4 1.400(9) .
C6_4 C7_4 1.399(8) .
C7_4 N11_4 1.405(7) .
C8_4 OB_4 1.354(8) .
C8_4 C9_4 1.367(8) .
C9_4 C10_4 1.401(8) .
C10_4 N11_4 1.325(7) .
C10_4 C_4 1.483(8) .
C_4 O_4 1.234(7) .
C_4 NA_15 1.348(8) .
OB_4 CG_4 1.384(9) .
CG_4 CD_4 1.553(13) .
CD_4 CE2_4 1.391(13) .
CD_4 CE1_4 1.487(11) .
CE1_5 CD_5 1.507(8) .
CD_5 CE2_5 1.502(9) .
CD_5 CG_5 1.556(8) .
CG_5 OB_5 1.474(7) .
OB_5 C9_5 1.368(7) .
C9_5 C8_5 1.390(8) .
C9_5 C10_5 1.392(8) .
C10_5 C11_5 1.396(8) .
C10_5 C1_5 1.495(8) .
C11_5 C7_5 1.397(8) .
C1_5 O1_5 1.218(6) .
C1_5 N1_5 1.361(7) .
N1_5 NB_15 1.386(6) .
C8_5 C6_5 1.406(8) .
C6_5 C7_5 1.430(8) .
C6_5 C2_5 1.470(9) .
C2_5 O2_5 1.247(7) .
C2_5 N2_5 1.345(8) .
N2_5 NA_15 1.408(6) .
C7_5 OI_5 1.356(7) .
OI_5 CJ_5 1.462(6) .
CJ_5 CK_5 1.526(8) .
CK_5 CM1_5 1.511(8) .
CK_5 CM2_5 1.536(8) .
N_6 C_7 1.341(7) .
N_6 C2_6 1.409(6) .
C2_6 C3_6 1.368(7) .
C2_6 C7_6 1.437(7) .
C3_6 C4_6 1.426(7) .
C4_6 C5_6 1.369(7) .
C5_6 C6_6 1.418(7) .
C6_6 C8_6 1.409(7) .
C6_6 C7_6 1.404(7) .
C7_6 N11_6 1.370(6) .
C8_6 OB_6 1.342(6) .
C8_6 C9_6 1.366(7) .
C9_6 C10_6 1.421(7) .
C10_6 N11_6 1.324(6) .
C10_6 C_6 1.461(8) .
C_6 O_6 1.253(6) .
C_6 NB_15 1.331(7) .
OB_6 CG_6 1.444(6) .
CG_6 CD_6 1.533(7) .
CD_6 CE2_6 1.545(7) .
CD_6 CE1_6 1.540(7) .
N_7 C2_7 1.376(6) .
N_7 C_8 1.376(7) .
C2_7 C3_7 1.378(7) .
C2_7 C7_7 1.439(7) .
C3_7 C4_7 1.401(7) .
C4_7 C5_7 1.369(7) .
C5_7 C6_7 1.387(7) .
C6_7 C7_7 1.419(7) .
C6_7 C8_7 1.423(7) .
C7_7 N11_7 1.372(6) .
C8_7 OB_7 1.352(6) .
C8_7 C9_7 1.385(7) .
C9_7 C10_7 1.390(7) .
C10_7 N11_7 1.350(6) .
C10_7 C_7 1.482(7) .
C_7 O_7 1.235(6) .
OB_7 CG_7 1.462(6) .
CG_7 CD_7 1.542(7) .
CD_7 CE1_7 1.512(9) .
CD_7 CE2_7 1.544(7) .
N_8 C_9 1.353(8) .
N_8 C2_8 1.361(7) .
C2_8 C3_8 1.381(7) .
C2_8 C7_8 1.420(7) .
C3_8 C4_8 1.407(7) .
C4_8 C5_8 1.369(7) .
C5_8 C6_8 1.423(7) .
C6_8 C8_8 1.410(8) .
C6_8 C7_8 1.418(7) .
C7_8 N11_8 1.381(7) .
C8_8 OB_8 1.357(6) .
C8_8 C9_8 1.395(7) .
C9_8 C10_8 1.387(7) .
C10_8 N11_8 1.336(7) .
C10_8 C_8 1.483(7) .
C_8 O_8 1.233(6) .
N_9 OA_13 1.219(6) .
N_9 OB_13 1.242(6) .
N_9 C2_9 1.510(8) .
C2_9 C3_9 1.378(8) .
C2_9 C7_9 1.412(8) .
C3_9 C4_9 1.425(8) .
C4_9 C5_9 1.380(8) .
C5_9 C6_9 1.387(8) .
C6_9 C8_9 1.398(8) .
C6_9 C7_9 1.427(8) .
C7_9 N11_9 1.355(7) .
C8_9 OB_9 1.354(7) .
C8_9 C9_9 1.361(8) .
C9_9 C10_9 1.394(7) .
C10_9 N11_9 1.336(7) .
C10_9 C_9 1.489(8) .
C_9 O_9 1.237(7) .
OB_9 CG_9 1.475(19) .
OB_9 CG_9 1.488(10) .
CG_9 CD_9 1.500(11) .
CD_9 CE2_9 1.510(12) .
CD_9 CE1_9 1.560(12) .
CG_9 CD_9 1.538(19) .
CD_9 CE1_9 1.555(19) .
CD_9 CE2_9 1.57(2) .
C_17 C1_17 1.424(12) .
C1_17 C2_17 1.378(13) .
C1_17 C6_17 1.398(13) .
C6_17 C5_17 1.416(12) .
C5_17 C4_17 1.452(12) .
C4_17 C3_17 1.277(11) .
C3_17 C2_17 1.516(12) .

loop_
_geom_torsion_atom_site_label_1
_geom_torsion_atom_site_label_2
_geom_torsion_atom_site_label_3
_geom_torsion_atom_site_label_4
_geom_torsion
_geom_torsion_site_symmetry_1
_geom_torsion_site_symmetry_2
_geom_torsion_site_symmetry_3
_geom_torsion_site_symmetry_4
OA_11 N_1 C2_1 C3_1 154.3(8) . . . .
OB_11 N_1 C2_1 C3_1 -25.8(11) . . . .
OA_11 N_1 C2_1 C7_1 -22.9(11) . . . .
OB_11 N_1 C2_1 C7_1 156.9(7) . . . .
C7_1 C2_1 C3_1 C4_1 0.4(10) . . . .
N_1 C2_1 C3_1 C4_1 -176.8(7) . . . .
C2_1 C3_1 C4_1 C5_1 -1.0(11) . . . .
C3_1 C4_1 C5_1 C6_1 1.9(11) . . . .
C4_1 C5_1 C6_1 C8_1 177.3(6) . . . .
C4_1 C5_1 C6_1 C7_1 -2.1(9) . . . .
C3_1 C2_1 C7_1 N11_1 -178.7(7) . . . .
N_1 C2_1 C7_1 N11_1 -1.6(10) . . . .
C3_1 C2_1 C7_1 C6_1 -0.6(9) . . . .
N_1 C2_1 C7_1 C6_1 176.5(6) . . . .
C8_1 C6_1 C7_1 N11_1 0.1(8) . . . .
C5_1 C6_1 C7_1 N11_1 179.6(6) . . . .
C8_1 C6_1 C7_1 C2_1 -177.9(6) . . . .
C5_1 C6_1 C7_1 C2_1 1.5(8) . . . .
C5_1 C6_1 C8_1 OB_1 3.6(9) . . . .
C7_1 C6_1 C8_1 OB_1 -177.0(5) . . . .
C5_1 C6_1 C8_1 C9_1 -177.7(6) . . . .
C7_1 C6_1 C8_1 C9_1 1.7(8) . . . .
OB_1 C8_1 C9_1 C10_1 176.4(6) . . . .
C6_1 C8_1 C9_1 C10_1 -2.3(8) . . . .
C8_1 C9_1 C10_1 N11_1 1.1(9) . . . .
C8_1 C9_1 C10_1 C_1 178.4(6) . . . .
C9_1 C10_1 N11_1 C7_1 0.8(9) . . . .
C_1 C10_1 N11_1 C7_1 -176.5(6) . . . .
C2_1 C7_1 N11_1 C10_1 176.6(6) . . . .
C6_1 C7_1 N11_1 C10_1 -1.4(8) . . . .
N11_1 C10_1 C_1 O_1 177.9(7) . . . .
C9_1 C10_1 C_1 O_1 0.5(10) . . . .
N11_1 C10_1 C_1 N_2 -9.6(9) . . . .
C9_1 C10_1 C_1 N_2 173.0(6) . . . .
C9_1 C8_1 OB_1 CG_1 -1.5(9) . . . .
C6_1 C8_1 OB_1 CG_1 177.1(6) . . . .
C8_1 OB_1 CG_1 CD_1 -169.6(6) . . . .
OB_1 CG_1 CD_1 CE1_1 66.5(9) . . . .
OB_1 CG_1 CD_1 CE2_1 -175.1(7) . . . .
O_1 C_1 N_2 C2_2 -14.8(12) . . . .
C10_1 C_1 N_2 C2_2 173.1(6) . . . .
C_1 N_2 C2_2 C3_2 0.8(10) . . . .
C_1 N_2 C2_2 C7_2 -175.1(6) . . . .
N_2 C2_2 C3_2 C4_2 -174.4(6) . . . .
C7_2 C2_2 C3_2 C4_2 1.2(9) . . . .
C2_2 C3_2 C4_2 C5_2 1.1(10) . . . .
C3_2 C4_2 C5_2 C6_2 -1.0(10) . . . .
C4_2 C5_2 C6_2 C7_2 -1.5(8) . . . .
C4_2 C5_2 C6_2 C8_2 177.3(6) . . . .
C5_2 C6_2 C7_2 N11_2 -177.1(6) . . . .
C8_2 C6_2 C7_2 N11_2 4.1(8) . . . .
C5_2 C6_2 C7_2 C2_2 3.6(7) . . . .
C8_2 C6_2 C7_2 C2_2 -175.3(5) . . . .
C3_2 C2_2 C7_2 N11_2 177.1(6) . . . .
N_2 C2_2 C7_2 N11_2 -6.8(8) . . . .
C3_2 C2_2 C7_2 C6_2 -3.5(8) . . . .
N_2 C2_2 C7_2 C6_2 172.6(5) . . . .
C5_2 C6_2 C8_2 OB_2 -1.2(8) . . . .
C7_2 C6_2 C8_2 OB_2 177.6(5) . . . .
C5_2 C6_2 C8_2 C9_2 178.8(6) . . . .
C7_2 C6_2 C8_2 C9_2 -2.4(7) . . . .
OB_2 C8_2 C9_2 C10_2 178.6(6) . . . .
C6_2 C8_2 C9_2 C10_2 -1.4(8) . . . .
C8_2 C9_2 C10_2 N11_2 4.3(9) . . . .
C8_2 C9_2 C10_2 C_2 -176.5(6) . . . .
C9_2 C10_2 N11_2 C7_2 -2.7(9) . . . .
C_2 C10_2 N11_2 C7_2 178.1(6) . . . .
C6_2 C7_2 N11_2 C10_2 -1.6(8) . . . .
C2_2 C7_2 N11_2 C10_2 177.8(5) . . . .
N11_2 C10_2 C_2 O_2 172.7(7) . . . .
C9_2 C10_2 C_2 O_2 -6.6(11) . . . .
N11_2 C10_2 C_2 N_3 -17.3(10) . . . .
C9_2 C10_2 C_2 N_3 163.4(7) . . . .
O_2 C_2 N_3 C2_3 3.6(13) . . . .
C10_2 C_2 N_3 C2_3 -166.4(7) . . . .
C_2 N_3 C2_3 C3_3 -7.4(13) . . . .
C_2 N_3 C2_3 C7_3 177.2(7) . . . .
N_3 C2_3 C3_3 C4_3 -174.9(8) . . . .
C7_3 C2_3 C3_3 C4_3 0.2(11) . . . .
C2_3 C3_3 C4_3 C5_3 1.0(13) . . . .
C3_3 C4_3 C5_3 C6_3 1.0(12) . . . .
C4_3 C5_3 C6_3 C7_3 -4.3(11) . . . .
C4_3 C5_3 C6_3 C8_3 175.7(8) . . . .
C5_3 C6_3 C7_3 N11_3 -176.1(7) . . . .
C8_3 C6_3 C7_3 N11_3 3.9(9) . . . .
C5_3 C6_3 C7_3 C2_3 5.4(9) . . . .
C8_3 C6_3 C7_3 C2_3 -174.6(7) . . . .
C3_3 C2_3 C7_3 N11_3 178.1(7) . . . .
N_3 C2_3 C7_3 N11_3 -6.2(9) . . . .
C3_3 C2_3 C7_3 C6_3 -3.3(9) . . . .
N_3 C2_3 C7_3 C6_3 172.4(6) . . . .
C5_3 C6_3 C8_3 OB_3 -0.6(10) . . . .
C7_3 C6_3 C8_3 OB_3 179.4(6) . . . .
C5_3 C6_3 C8_3 C9_3 178.0(7) . . . .
C7_3 C6_3 C8_3 C9_3 -2.0(9) . . . .
OB_3 C8_3 C9_3 C10_3 177.2(7) . . . .
C6_3 C8_3 C9_3 C10_3 -1.2(10) . . . .
C8_3 C9_3 C10_3 N11_3 2.9(10) . . . .
C8_3 C9_3 C10_3 C_3 -173.6(7) . . . .
C9_3 C10_3 N11_3 C7_3 -1.1(10) . . . .
C_3 C10_3 N11_3 C7_3 175.3(6) . . . .
C6_3 C7_3 N11_3 C10_3 -2.3(9) . . . .
C2_3 C7_3 N11_3 C10_3 176.1(6) . . . .
N11_3 C10_3 C_3 O_3 160.1(7) . . . .
C9_3 C10_3 C_3 O_3 -23.3(11) . . . .
N11_3 C10_3 C_3 N_4 -16.9(10) . . . .
C9_3 C10_3 C_3 N_4 159.6(6) . . . .
C9_3 C8_3 OB_3 CG_3 1.7(11) . . . .
C6_3 C8_3 OB_3 CG_3 -179.8(6) . . . .
C8_3 OB_3 CG_3 CD_3 -175.5(7) . . . .
OB_3 CG_3 CD_3 CE2_3 177.7(7) . . . .
OB_3 CG_3 CD_3 CE1_3 58.5(10) . . . .
O_3 C_3 N_4 C2_4 1.7(13) . . . .
C10_3 C_3 N_4 C2_4 178.7(6) . . . .
C_3 N_4 C2_4 C7_4 175.5(7) . . . .
C_3 N_4 C2_4 C3_4 -6.6(11) . . . .
N_4 C2_4 C3_4 C4_4 -179.2(6) . . . .
C7_4 C2_4 C3_4 C4_4 -1.3(9) . . . .
C2_4 C3_4 C4_4 C5_4 2.6(11) . . . .
C3_4 C4_4 C5_4 C6_4 -2.1(11) . . . .
C4_4 C5_4 C6_4 C8_4 -178.3(7) . . . .
C4_4 C5_4 C6_4 C7_4 0.4(10) . . . .
N_4 C2_4 C7_4 N11_4 -5.1(8) . . . .
C3_4 C2_4 C7_4 N11_4 176.9(6) . . . .
N_4 C2_4 C7_4 C6_4 177.6(6) . . . .
C3_4 C2_4 C7_4 C6_4 -0.4(9) . . . .
C8_4 C6_4 C7_4 C2_4 179.6(6) . . . .
C5_4 C6_4 C7_4 C2_4 0.8(8) . . . .
C8_4 C6_4 C7_4 N11_4 2.4(8) . . . .
C5_4 C6_4 C7_4 N11_4 -176.3(6) . . . .
C7_4 C6_4 C8_4 OB_4 -180.0(7) . . . .
C5_4 C6_4 C8_4 OB_4 -1.3(10) . . . .
C7_4 C6_4 C8_4 C9_4 -1.1(10) . . . .
C5_4 C6_4 C8_4 C9_4 177.6(7) . . . .
OB_4 C8_4 C9_4 C10_4 178.2(8) . . . .
C6_4 C8_4 C9_4 C10_4 -0.5(10) . . . .
C8_4 C9_4 C10_4 N11_4 0.8(10) . . . .
C8_4 C9_4 C10_4 C_4 178.6(7) . . . .
C9_4 C10_4 N11_4 C7_4 0.4(9) . . . .
C_4 C10_4 N11_4 C7_4 -177.3(6) . . . .
C2_4 C7_4 N11_4 C10_4 -179.3(6) . . . .
C6_4 C7_4 N11_4 C10_4 -2.0(8) . . . .
N11_4 C10_4 C_4 O_4 174.7(7) . . . .
C9_4 C10_4 C_4 O_4 -3.2(11) . . . .
N11_4 C10_4 C_4 NA_15 -11.1(10) . . . .
C9_4 C10_4 C_4 NA_15 171.1(6) . . . .
C9_4 C8_4 OB_4 CG_4 -11.0(15) . . . .
C6_4 C8_4 OB_4 CG_4 167.8(10) . . . .
C8_4 OB_4 CG_4 CD_4 122.6(11) . . . .
OB_4 CG_4 CD_4 CE2_4 -59.3(15) . . . .
OB_4 CG_4 CD_4 CE1_4 174.5(10) . . . .
CE2_5 CD_5 CG_5 OB_5 63.6(8) . . . .
CE1_5 CD_5 CG_5 OB_5 -178.7(6) . . . .
CD_5 CG_5 OB_5 C9_5 -176.7(6) . . . .
CG_5 OB_5 C9_5 C8_5 -6.7(10) . . . .
CG_5 OB_5 C9_5 C10_5 175.4(6) . . . .
C8_5 C9_5 C10_5 C11_5 2.9(10) . . . .
OB_5 C9_5 C10_5 C11_5 -179.1(6) . . . .
C8_5 C9_5 C10_5 C1_5 -174.2(6) . . . .
OB_5 C9_5 C10_5 C1_5 3.9(11) . . . .
C9_5 C10_5 C11_5 C7_5 -2.1(10) . . . .
C1_5 C10_5 C11_5 C7_5 175.4(6) . . . .
C11_5 C10_5 C1_5 O1_5 3.1(10) . . . .
C9_5 C10_5 C1_5 O1_5 -179.7(7) . . . .
C11_5 C10_5 C1_5 N1_5 -173.1(6) . . . .
C9_5 C10_5 C1_5 N1_5 4.1(10) . . . .
O1_5 C1_5 N1_5 NB_15 0.2(9) . . . .
C10_5 C1_5 N1_5 NB_15 176.6(5) . . . .
OB_5 C9_5 C8_5 C6_5 -177.7(6) . . . .
C10_5 C9_5 C8_5 C6_5 0.3(11) . . . .
C9_5 C8_5 C6_5 C7_5 -4.1(11) . . . .
C9_5 C8_5 C6_5 C2_5 176.8(6) . . . .
C8_5 C6_5 C2_5 O2_5 1.6(11) . . . .
C7_5 C6_5 C2_5 O2_5 -177.4(7) . . . .
C8_5 C6_5 C2_5 N2_5 -174.8(6) . . . .
C7_5 C6_5 C2_5 N2_5 6.2(11) . . . .
O2_5 C2_5 N2_5 NA_15 -5.4(10) . . . .
C6_5 C2_5 N2_5 NA_15 171.0(5) . . . .
C10_5 C11_5 C7_5 OI_5 -178.2(6) . . . .
C10_5 C11_5 C7_5 C6_5 -1.9(10) . . . .
C8_5 C6_5 C7_5 OI_5 -178.7(6) . . . .
C2_5 C6_5 C7_5 OI_5 0.3(10) . . . .
C8_5 C6_5 C7_5 C11_5 4.8(10) . . . .
C2_5 C6_5 C7_5 C11_5 -176.2(6) . . . .
C11_5 C7_5 OI_5 CJ_5 -9.4(9) . . . .
C6_5 C7_5 OI_5 CJ_5 174.2(6) . . . .
C7_5 OI_5 CJ_5 CK_5 -178.3(5) . . . .
OI_5 CJ_5 CK_5 CM1_5 57.4(7) . . . .
OI_5 CJ_5 CK_5 CM2_5 -178.7(5) . . . .
C_7 N_6 C2_6 C3_6 -8.2(10) . . . .
C_7 N_6 C2_6 C7_6 171.8(6) . . . .
N_6 C2_6 C3_6 C4_6 -178.4(5) . . . .
C7_6 C2_6 C3_6 C4_6 1.6(8) . . . .
C2_6 C3_6 C4_6 C5_6 -0.6(9) . . . .
C3_6 C4_6 C5_6 C6_6 -0.2(9) . . . .
C4_6 C5_6 C6_6 C8_6 -175.3(6) . . . .
C4_6 C5_6 C6_6 C7_6 -0.1(8) . . . .
C8_6 C6_6 C7_6 N11_6 -2.9(8) . . . .
C5_6 C6_6 C7_6 N11_6 -178.3(6) . . . .
C8_6 C6_6 C7_6 C2_6 176.5(5) . . . .
C5_6 C6_6 C7_6 C2_6 1.1(7) . . . .
C3_6 C2_6 C7_6 N11_6 177.6(6) . . . .
N_6 C2_6 C7_6 N11_6 -2.4(7) . . . .
C3_6 C2_6 C7_6 C6_6 -1.8(8) . . . .
N_6 C2_6 C7_6 C6_6 178.2(5) . . . .
C7_6 C6_6 C8_6 OB_6 177.4(5) . . . .
C5_6 C6_6 C8_6 OB_6 -7.3(8) . . . .
C7_6 C6_6 C8_6 C9_6 3.2(8) . . . .
C5_6 C6_6 C8_6 C9_6 178.6(6) . . . .
OB_6 C8_6 C9_6 C10_6 -175.8(5) . . . .
C6_6 C8_6 C9_6 C10_6 -2.3(8) . . . .
C8_6 C9_6 C10_6 N11_6 0.9(8) . . . .
C8_6 C9_6 C10_6 C_6 178.4(6) . . . .
C9_6 C10_6 N11_6 C7_6 -0.3(8) . . . .
C_6 C10_6 N11_6 C7_6 -177.9(5) . . . .
C6_6 C7_6 N11_6 C10_6 1.3(8) . . . .
C2_6 C7_6 N11_6 C10_6 -178.0(5) . . . .
N11_6 C10_6 C_6 O_6 173.6(6) . . . .
C9_6 C10_6 C_6 O_6 -4.1(10) . . . .
N11_6 C10_6 C_6 NB_15 -10.2(9) . . . .
C9_6 C10_6 C_6 NB_15 172.1(5) . . . .
C9_6 C8_6 OB_6 CG_6 -9.7(9) . . . .
C6_6 C8_6 OB_6 CG_6 176.8(5) . . . .
C8_6 OB_6 CG_6 CD_6 176.2(5) . . . .
OB_6 CG_6 CD_6 CE2_6 -170.2(5) . . . .
OB_6 CG_6 CD_6 CE1_6 68.9(7) . . . .
C_8 N_7 C2_7 C3_7 -9.0(10) . . . .
C_8 N_7 C2_7 C7_7 169.2(6) . . . .
N_7 C2_7 C3_7 C4_7 -178.2(6) . . . .
C7_7 C2_7 C3_7 C4_7 3.7(8) . . . .
C2_7 C3_7 C4_7 C5_7 -1.2(9) . . . .
C3_7 C4_7 C5_7 C6_7 -2.0(9) . . . .
C4_7 C5_7 C6_7 C7_7 2.4(8) . . . .
C4_7 C5_7 C6_7 C8_7 -177.9(6) . . . .
C5_7 C6_7 C7_7 N11_7 177.3(5) . . . .
C8_7 C6_7 C7_7 N11_7 -2.5(7) . . . .
C5_7 C6_7 C7_7 C2_7 0.2(7) . . . .
C8_7 C6_7 C7_7 C2_7 -179.6(5) . . . .
C3_7 C2_7 C7_7 N11_7 179.7(5) . . . .
N_7 C2_7 C7_7 N11_7 1.3(8) . . . .
C3_7 C2_7 C7_7 C6_7 -3.2(7) . . . .
N_7 C2_7 C7_7 C6_7 178.5(5) . . . .
C5_7 C6_7 C8_7 OB_7 1.9(8) . . . .
C7_7 C6_7 C8_7 OB_7 -178.3(5) . . . .
C5_7 C6_7 C8_7 C9_7 -177.4(5) . . . .
C7_7 C6_7 C8_7 C9_7 2.4(8) . . . .
OB_7 C8_7 C9_7 C10_7 -179.9(6) . . . .
C6_7 C8_7 C9_7 C10_7 -0.8(8) . . . .
C8_7 C9_7 C10_7 N11_7 -1.0(9) . . . .
C8_7 C9_7 C10_7 C_7 173.5(5) . . . .
C9_7 C10_7 N11_7 C7_7 1.0(8) . . . .
C_7 C10_7 N11_7 C7_7 -173.5(5) . . . .
C6_7 C7_7 N11_7 C10_7 0.9(8) . . . .
C2_7 C7_7 N11_7 C10_7 178.0(5) . . . .
C2_6 N_6 C_7 O_7 1.9(11) . . . .
C2_6 N_6 C_7 C10_7 -178.0(5) . . . .
N11_7 C10_7 C_7 O_7 154.0(6) . . . .
C9_7 C10_7 C_7 O_7 -21.0(9) . . . .
N11_7 C10_7 C_7 N_6 -26.1(9) . . . .
C9_7 C10_7 C_7 N_6 158.9(6) . . . .
C9_7 C8_7 OB_7 CG_7 1.4(9) . . . .
C6_7 C8_7 OB_7 CG_7 -177.8(5) . . . .
C8_7 OB_7 CG_7 CD_7 177.6(6) . . . .
OB_7 CG_7 CD_7 CE1_7 72.9(7) . . . .
OB_7 CG_7 CD_7 CE2_7 -167.1(6) . . . .
C_9 N_8 C2_8 C3_8 -2.1(11) . . . .
C_9 N_8 C2_8 C7_8 -179.1(6) . . . .
N_8 C2_8 C3_8 C4_8 -172.1(6) . . . .
C7_8 C2_8 C3_8 C4_8 4.7(9) . . . .
C2_8 C3_8 C4_8 C5_8 -1.8(9) . . . .
C3_8 C4_8 C5_8 C6_8 0.2(9) . . . .
C4_8 C5_8 C6_8 C8_8 -179.9(6) . . . .
C4_8 C5_8 C6_8 C7_8 -1.8(8) . . . .
N_8 C2_8 C7_8 N11_8 -9.2(8) . . . .
C3_8 C2_8 C7_8 N11_8 173.6(5) . . . .
N_8 C2_8 C7_8 C6_8 171.1(5) . . . .
C3_8 C2_8 C7_8 C6_8 -6.0(8) . . . .
C5_8 C6_8 C7_8 N11_8 -175.0(5) . . . .
C8_8 C6_8 C7_8 N11_8 3.2(8) . . . .
C5_8 C6_8 C7_8 C2_8 4.7(8) . . . .
C8_8 C6_8 C7_8 C2_8 -177.1(6) . . . .
C5_8 C6_8 C8_8 OB_8 -3.2(9) . . . .
C7_8 C6_8 C8_8 OB_8 178.5(6) . . . .
C5_8 C6_8 C8_8 C9_8 176.6(6) . . . .
C7_8 C6_8 C8_8 C9_8 -1.6(8) . . . .
OB_8 C8_8 C9_8 C10_8 178.2(6) . . . .
C6_8 C8_8 C9_8 C10_8 -1.7(9) . . . .
C8_8 C9_8 C10_8 N11_8 3.7(9) . . . .
C8_8 C9_8 C10_8 C_8 -177.9(6) . . . .
C9_8 C10_8 N11_8 C7_8 -2.1(9) . . . .
C_8 C10_8 N11_8 C7_8 179.6(5) . . . .
C2_8 C7_8 N11_8 C10_8 179.0(5) . . . .
C6_8 C7_8 N11_8 C10_8 -1.4(8) . . . .
C2_7 N_7 C_8 O_8 2.9(11) . . . .
C2_7 N_7 C_8 C10_8 -173.0(5) . . . .
N11_8 C10_8 C_8 O_8 169.4(6) . . . .
C9_8 C10_8 C_8 O_8 -9.0(9) . . . .
N11_8 C10_8 C_8 N_7 -14.6(8) . . . .
C9_8 C10_8 C_8 N_7 167.0(5) . . . .
OA_13 N_9 C2_9 C3_9 -32.2(9) . . . .
OB_13 N_9 C2_9 C3_9 147.0(6) . . . .
OA_13 N_9 C2_9 C7_9 150.9(6) . . . .
OB_13 N_9 C2_9 C7_9 -29.9(9) . . . .
C7_9 C2_9 C3_9 C4_9 -1.6(9) . . . .
N_9 C2_9 C3_9 C4_9 -178.3(6) . . . .
C2_9 C3_9 C4_9 C5_9 1.0(9) . . . .
C3_9 C4_9 C5_9 C6_9 0.4(10) . . . .
C4_9 C5_9 C6_9 C8_9 179.6(6) . . . .
C4_9 C5_9 C6_9 C7_9 -1.2(9) . . . .
C3_9 C2_9 C7_9 N11_9 -177.7(6) . . . .
N_9 C2_9 C7_9 N11_9 -1.3(9) . . . .
C3_9 C2_9 C7_9 C6_9 0.9(9) . . . .
N_9 C2_9 C7_9 C6_9 177.3(6) . . . .
C8_9 C6_9 C7_9 N11_9 -1.6(8) . . . .
C5_9 C6_9 C7_9 N11_9 179.1(6) . . . .
C8_9 C6_9 C7_9 C2_9 179.8(6) . . . .
C5_9 C6_9 C7_9 C2_9 0.5(8) . . . .
C5_9 C6_9 C8_9 OB_9 3.8(9) . . . .
C7_9 C6_9 C8_9 OB_9 -175.5(6) . . . .
C5_9 C6_9 C8_9 C9_9 -178.6(6) . . . .
C7_9 C6_9 C8_9 C9_9 2.2(9) . . . .
OB_9 C8_9 C9_9 C10_9 176.5(6) . . . .
C6_9 C8_9 C9_9 C10_9 -0.9(9) . . . .
C8_9 C9_9 C10_9 N11_9 -1.1(10) . . . .
C8_9 C9_9 C10_9 C_9 178.0(6) . . . .
C9_9 C10_9 N11_9 C7_9 1.7(9) . . . .
C_9 C10_9 N11_9 C7_9 -177.3(6) . . . .
C2_9 C7_9 N11_9 C10_9 178.2(5) . . . .
C6_9 C7_9 N11_9 C10_9 -0.3(8) . . . .
C2_8 N_8 C_9 O_9 -7.8(12) . . . .
C2_8 N_8 C_9 C10_9 172.2(6) . . . .
N11_9 C10_9 C_9 O_9 177.5(6) . . . .
C9_9 C10_9 C_9 O_9 -1.6(10) . . . .
N11_9 C10_9 C_9 N_8 -2.5(9) . . . .
C9_9 C10_9 C_9 N_8 178.3(6) . . . .
C9_9 C8_9 OB_9 CG_9 -6(2) . . . .
C6_9 C8_9 OB_9 CG_9 172(2) . . . .
C9_9 C8_9 OB_9 CG_9 -2.5(12) . . . .
C6_9 C8_9 OB_9 CG_9 175.0(9) . . . .
C8_9 OB_9 CG_9 CD_9 -173.5(10) . . . .
CG_9 OB_9 CG_9 CD_9 -155(18) . . . .
OB_9 CG_9 CD_9 CE2_9 -76.1(15) . . . .
OB_9 CG_9 CD_9 CE1_9 176.5(11) . . . .
C8_9 OB_9 CG_9 CD_9 178(2) . . . .
CG_9 OB_9 CG_9 CD_9 16(15) . . . .
OB_9 CG_9 CD_9 CE1_9 -36(3) . . . .
OB_9 CG_9 CD_9 CE2_9 74(3) . . . .
O_4 C_4 NA_15 N2_5 -9.8(11) . . . .
C10_4 C_4 NA_15 N2_5 175.8(5) . . . .
C2_5 N2_5 NA_15 C_4 -178.4(6) . . . .
O_6 C_6 NB_15 N1_5 -9.5(10) . . . .
C10_6 C_6 NB_15 N1_5 174.2(5) . . . .
C1_5 N1_5 NB_15 C_6 -179.7(6) . . . .
C2_17 C1_17 C6_17 C5_17 1.5(11) . . . .
C_17 C1_17 C6_17 C5_17 -176.6(8) . . . .
C1_17 C6_17 C5_17 C4_17 -2.0(11) . . . .
C6_17 C5_17 C4_17 C3_17 -0.2(14) . . . .
C5_17 C4_17 C3_17 C2_17 2.7(12) . . . .
C6_17 C1_17 C2_17 C3_17 1.1(13) . . . .
C_17 C1_17 C2_17 C3_17 179.3(8) . . . .
C4_17 C3_17 C2_17 C1_17 -3.2(11) . . . .
